data_7059158
loop_
_publ_author_name
'Ndendjio, Sandra Zebaze'
'Liu, Wenjin'
'Yvanez, Nicolas'
'Meng, Zihui'
'Zavalij, Peter Y.'
'Isaacs, Lyle'

_publ_section_title
;
 Triptycene walled glycoluril trimer: synthesis and recognition properties
;
_journal_issue 2
_journal_name_full 'New Journal of Chemistry'
_journal_page_first 338
_journal_page_last 345
_journal_paper_doi 10.1039/C9NJ05336K
_journal_volume 44
_journal_year 2020
_chemical_absolute_configuration ad
_chemical_formula_moiety 'Na12, 3(C76 H74 N12 O22 S4), 2(C2 H F3 O2), 117(H2 O)'
_chemical_formula_sum 'C232 H458 F6 N36 Na12 O217 S12'
_chemical_formula_weight 7998.92
_chemical_name_systematic 'Trimer Trip'
_space_group_crystal_system tetragonal
_space_group_IT_number 96
_space_group_name_Hall 'P 4nw 2abw'
_space_group_name_H-M_alt 'P 43 21 2'
_atom_sites_solution_hydrogens geom
_atom_sites_solution_primary direct
_atom_sites_solution_secondary difmap
_audit_creation_method 'SHELXL-2015 & ZCIF'
_audit_update_record
;
2019-08-27 deposited with the CCDC.	2019-11-27 downloaded from the CCDC.
;
_cell_angle_alpha 90
_cell_angle_beta 90
_cell_angle_gamma 90
_cell_formula_units_Z 4
_cell_length_a 29.369(2)
_cell_length_b 29.369(2)
_cell_length_c 50.089(4)
_cell_measurement_reflns_used 23969
_cell_measurement_temperature 120(2)
_cell_measurement_theta_max 20.4
_cell_measurement_theta_min 2.2
_cell_volume 43204(5)
_computing_cell_refinement 'Apex2, Saint'
_computing_data_collection 'Apex2 (Bruker, 2010)'
_computing_data_reduction 'Apex2, Saint'
_computing_molecular_graphics 'Olex2 (Dolomanov, 2009)'
_computing_publication_material 'Apex2, SHELXL-2015, Platon (Spek, 2015)'
_computing_structure_refinement 'ShelXL-2015 (Sheldrick, 2015c)'
_computing_structure_solution 'ShelXT-2014 (Sheldrick, 2015a)'
_diffrn_ambient_temperature 120(2)
_diffrn_detector 'CCD area detector'
_diffrn_measured_fraction_theta_full 0.996
_diffrn_measured_fraction_theta_max 0.996
_diffrn_measurement_device_type 'Bruker Smart Apex II CCD'
_diffrn_measurement_method '\f and \w scans'
_diffrn_measurement_specimen_support 'MiTeGen loop'
_diffrn_orient_matrix_type standard
_diffrn_orient_matrix_UB_11 0.0254070
_diffrn_orient_matrix_UB_12 -0.0227050
_diffrn_orient_matrix_UB_13 0.0002432
_diffrn_orient_matrix_UB_21 -0.0192745
_diffrn_orient_matrix_UB_22 -0.0219044
_diffrn_orient_matrix_UB_23 -0.0102973
_diffrn_orient_matrix_UB_31 0.0119647
_diffrn_orient_matrix_UB_32 0.0128553
_diffrn_orient_matrix_UB_33 -0.0171136
_diffrn_radiation_monochromator graphite
_diffrn_radiation_type MoK\a
_diffrn_radiation_wavelength 0.71073
_diffrn_reflns_av_R_equivalents 0.0558
_diffrn_reflns_av_unetI/netI 0.0594
_diffrn_reflns_Laue_measured_fraction_full 0.996
_diffrn_reflns_Laue_measured_fraction_max 0.996
_diffrn_reflns_limit_h_max 28
_diffrn_reflns_limit_h_min -31
_diffrn_reflns_limit_k_max 10
_diffrn_reflns_limit_k_min -31
_diffrn_reflns_limit_l_max 53
_diffrn_reflns_limit_l_min -53
_diffrn_reflns_number 106628
_diffrn_reflns_point_group_measured_fraction_full 0.994
_diffrn_reflns_point_group_measured_fraction_max 0.994
_diffrn_reflns_theta_full 22.500
_diffrn_reflns_theta_max 22.500
_diffrn_reflns_theta_min 1.751
_diffrn_source 'sealed tube'
_exptl_absorpt_coefficient_mu 0.174
_exptl_absorpt_correction_T_max 0.949
_exptl_absorpt_correction_T_min 0.766
_exptl_absorpt_correction_type multi-scan
_exptl_absorpt_process_details 'SADABS (Krause et al, 2015)'
_exptl_crystal_colour colourless
_exptl_crystal_density_diffrn 1.230
_exptl_crystal_density_method 'not measured'
_exptl_crystal_description prism
_exptl_crystal_F_000 16864
_exptl_crystal_recrystallization_method 'Re-crystallisation from solvent: water / ethanol'
_exptl_crystal_size_max 0.50
_exptl_crystal_size_mid 0.42
_exptl_crystal_size_min 0.30
_refine_diff_density_max 0.338
_refine_diff_density_min -0.181
_refine_diff_density_rms 0.034
_refine_ls_abs_structure_details
;
 Flack x determined using 6471 quotients [(I+)-(I-)]/[(I+)+(I-)]
 (Parsons, Flack and Wagner, Acta Cryst. B69 (2013) 249-259).
;
_refine_ls_abs_structure_Flack 0.00(3)
_refine_ls_extinction_method none
_refine_ls_goodness_of_fit_ref 1.286
_refine_ls_hydrogen_treatment constr
_refine_ls_matrix_type full
_refine_ls_number_parameters 1709
_refine_ls_number_reflns 28094
_refine_ls_number_restraints 870
_refine_ls_restrained_S_all 1.295
_refine_ls_R_factor_all 0.0990
_refine_ls_R_factor_gt 0.0536
_refine_ls_shift/su_max 0.001
_refine_ls_shift/su_mean 0.000
_refine_ls_structure_factor_coef Fsqd
_refine_ls_weighting_details 'w=1/[\s^2^(Fo^2^)+(0.0200P)^2^+11.0900P] where P=(Fo^2^+2Fc^2^)/3'
_refine_ls_weighting_scheme calc
_refine_ls_wR_factor_gt 0.1044
_refine_ls_wR_factor_ref 0.1158
_reflns_Friedel_coverage 0.827
_reflns_Friedel_fraction_full 0.992
_reflns_Friedel_fraction_max 0.992
_reflns_number_gt 17961
_reflns_number_total 28094
_reflns_threshold_expression 'I > 2\s(I)'
_cod_data_source_file c9nj05336k2.cif
_cod_data_source_block UM3234
_cod_depositor_comments
;Adding full bibliography for 7059158.cif.

 Adding full bibliography for 7059158.cif.
;
_cod_original_cell_volume 43204(7)
_cod_database_code 7059158
_shelx_shelxl_version_number 2017/1
_shelx_space_group_comment
;
The symmetry employed for this shelxl refinement is uniquely defined
by the following loop, which should always be used as a source of
symmetry information in preference to the above space-group names.
They are only intended as comments.
;
_shelx_estimated_absorpt_t_min 0.918
_shelx_estimated_absorpt_t_max 0.950

loop_
_space_group_symop_operation_xyz
'x, y, z'
'-x, -y, z+1/2'
'-y+1/2, x+1/2, z+3/4'
'y+1/2, -x+1/2, z+1/4'
'-x+1/2, y+1/2, -z+3/4'
'x+1/2, -y+1/2, -z+1/4'
'y, x, -z'
'-y, -x, -z+1/2'

loop_
_atom_site_label
_atom_site_type_symbol
_atom_site_fract_x
_atom_site_fract_y
_atom_site_fract_z
_atom_site_U_iso_or_equiv
_atom_site_adp_type
_atom_site_occupancy
_atom_site_site_symmetry_order
_atom_site_calc_flag
_atom_site_refinement_flags_posn
_atom_site_refinement_flags_adp
_atom_site_refinement_flags_occupancy
_atom_site_disorder_assembly
_atom_site_disorder_group
C1A C 0.7606(3) -0.0782(2) 0.45858(12) 0.085(2) Uani 1 1 d . U . . .
H1A H 0.775112 -0.107548 0.453119 0.102 Uiso 1 1 calc R U . . .
C2A C 0.7533(3) -0.0713(3) 0.48935(14) 0.081(2) Uani 1 1 d . U . . .
C3A C 0.7637(3) -0.1058(3) 0.50808(16) 0.088(2) Uani 1 1 d . U . . .
H3A H 0.775498 -0.134378 0.502428 0.106 Uiso 1 1 calc R U . . .
C4A C 0.7565(4) -0.0970(4) 0.5343(2) 0.127(4) Uani 1 1 d . U . . .
H4A H 0.763913 -0.119327 0.547338 0.152 Uiso 1 1 calc R U . . .
C5A C 0.7384(3) -0.0557(4) 0.54211(16) 0.119(4) Uani 1 1 d . U . . .
H5A H 0.733347 -0.050690 0.560619 0.143 Uiso 1 1 calc R U . . .
C6A C 0.7269(3) -0.0205(3) 0.52424(14) 0.097(2) Uani 1 1 d . U . . .
H6A H 0.714359 0.007819 0.529749 0.117 Uiso 1 1 calc R U . . .
C7A C 0.7363(3) -0.0320(3) 0.49614(14) 0.096(3) Uani 1 1 d . U . . .
C8A C 0.7229(2) 0.0008(2) 0.47307(12) 0.0665(18) Uani 1 1 d . U . . .
H8A H 0.709397 0.030338 0.479065 0.080 Uiso 1 1 calc R U . . .
C9A C 0.6926(3) -0.0270(3) 0.45508(13) 0.0694(19) Uani 1 1 d . U . . .
C10A C 0.6517(3) -0.0159(3) 0.44621(13) 0.077(2) Uani 1 1 d . U . . .
H10A H 0.638907 0.012433 0.451478 0.092 Uiso 1 1 calc R U . . .
C11A C 0.6267(2) -0.0440(3) 0.42953(13) 0.076(2) Uani 1 1 d . U . . .
H11A H 0.597643 -0.034821 0.423115 0.091 Uiso 1 1 calc R U . . .
C12A C 0.6450(3) -0.0857(3) 0.42241(12) 0.075(2) Uani 1 1 d . U . . .
H12A H 0.628513 -0.105410 0.410869 0.091 Uiso 1 1 calc R U . . .
C13A C 0.6874(3) -0.0990(2) 0.43208(12) 0.071(2) Uani 1 1 d . U . . .
H13A H 0.699542 -0.128103 0.427856 0.085 Uiso 1 1 calc R U . . .
C14A C 0.7109(2) -0.0695(3) 0.44764(12) 0.0669(18) Uani 1 1 d . U . . .
C15A C 0.7859(3) -0.0349(3) 0.45074(12) 0.0684(19) Uani 1 1 d . . . . .
C16A C 0.7683(3) 0.0056(3) 0.45771(12) 0.070(2) Uani 1 1 d . . . . .
O17A O 0.8647(2) -0.2119(2) 0.38275(15) 0.113(2) Uani 0.730(3) 1 d D U P A 1
O18A O 0.9253(3) -0.1717(2) 0.35525(14) 0.115(2) Uani 0.730(3) 1 d D U P A 1
O19A O 0.9503(5) -0.2129(3) 0.3962(3) 0.110(2) Uani 0.730(3) 1 d D U P A 1
S20A S 0.91050(12) -0.18590(10) 0.38195(6) 0.0953(10) Uani 0.730(3) 1 d D U P A 1
C21A C 0.9053(3) -0.1351(3) 0.39965(16) 0.078(2) Uani 0.730(3) 1 d D U P A 1
H21A H 0.935497 -0.120165 0.400961 0.093 Uiso 0.730(3) 1 calc R U P A 1
H21B H 0.884564 -0.114231 0.390003 0.093 Uiso 0.730(3) 1 calc R U P A 1
C22A C 0.8862(3) -0.1443(3) 0.42856(19) 0.081(3) Uani 0.730(3) 1 d D U P A 1
H22A H 0.857328 -0.161644 0.427345 0.098 Uiso 0.730(3) 1 calc R U P A 1
H22B H 0.908292 -0.162746 0.438842 0.098 Uiso 0.730(3) 1 calc R U P A 1
C23A C 0.8779(2) -0.0995(2) 0.44264(13) 0.0818(19) Uani 0.730(3) 1 d D U P A 1
H23A H 0.867118 -0.104486 0.461144 0.098 Uiso 0.730(3) 1 calc R U P A 1
H23B H 0.905889 -0.080778 0.443065 0.098 Uiso 0.730(3) 1 calc R U P A 1
O17D O 1.0152(5) -0.1768(6) 0.4166(3) 0.113(2) Uani 0.270(3) 1 d D U P A 2
O18D O 0.9889(8) -0.1519(8) 0.3692(3) 0.156(7) Uani 0.270(3) 1 d D U P A 2
O19D O 0.9421(13) -0.2115(7) 0.3921(7) 0.110(2) Uani 0.270(3) 1 d D U P A 2
S20D S 0.9754(3) -0.1698(3) 0.39602(19) 0.125(3) Uani 0.270(3) 1 d D U P A 2
C21D C 0.9392(7) -0.1262(7) 0.4070(4) 0.098(4) Uani 0.270(3) 1 d D U P A 2
H21C H 0.958353 -0.100092 0.412589 0.117 Uiso 0.270(3) 1 calc R U P A 2
H21D H 0.920694 -0.115979 0.391642 0.117 Uiso 0.270(3) 1 calc R U P A 2
C22D C 0.9062(9) -0.1377(7) 0.4305(5) 0.085(4) Uani 0.270(3) 1 d D U P A 2
H22C H 0.884870 -0.161417 0.424059 0.102 Uiso 0.270(3) 1 calc R U P A 2
H22D H 0.924489 -0.151457 0.444955 0.102 Uiso 0.270(3) 1 calc R U P A 2
C23D C 0.8779(2) -0.0995(2) 0.44264(13) 0.0818(19) Uani 0.270(3) 1 d D U P A 2
H23C H 0.863046 -0.111747 0.458879 0.098 Uiso 0.270(3) 1 calc R U P A 2
H23D H 0.899126 -0.075345 0.448503 0.098 Uiso 0.270(3) 1 calc R U P A 2
O24A O 0.84207(16) -0.07782(15) 0.42603(8) 0.0781(13) Uani 1 1 d . U . . .
C25A C 0.8273(3) -0.0357(2) 0.43536(12) 0.0637(19) Uani 1 1 d . U . . .
C26A C 0.7882(3) 0.0451(2) 0.44934(12) 0.0607(17) Uani 1 1 d . U . . .
O27A O 0.76565(15) 0.08676(14) 0.45445(8) 0.0728(12) Uani 1 1 d . U . . .
C28A C 0.7760(3) 0.1066(2) 0.48043(12) 0.082(2) Uani 1 1 d . U . . .
H28A H 0.809281 0.110804 0.482568 0.099 Uiso 1 1 calc R U . . .
H28B H 0.764809 0.086772 0.494992 0.099 Uiso 1 1 calc R U . . .
C29A C 0.7517(3) 0.1523(2) 0.48080(12) 0.081(2) Uani 1 1 d . U . . .
H29A H 0.755119 0.166925 0.463112 0.097 Uiso 1 1 calc R U . . .
H29B H 0.718758 0.147027 0.483817 0.097 Uiso 1 1 calc R U . . .
C30A C 0.7690(3) 0.1836(2) 0.50160(14) 0.100(2) Uani 1 1 d . U . . .
H30A H 0.802043 0.188132 0.498882 0.120 Uiso 1 1 calc R U . . .
H30B H 0.764699 0.169296 0.519319 0.120 Uiso 1 1 calc R U . . .
S31A S 0.74180(10) 0.23725(7) 0.50153(5) 0.1073(7) Uani 1 1 d . U . . .
O32A O 0.6954(2) 0.2297(2) 0.51072(12) 0.139(2) Uani 1 1 d . U . . .
O33A O 0.7679(2) 0.26754(18) 0.51999(11) 0.130(2) Uani 1 1 d . U . . .
O34A O 0.7434(2) 0.25219(16) 0.47377(10) 0.123(2) Uani 1 1 d . U . . .
C35A C 0.8886(2) 0.0010(2) 0.40830(11) 0.0654(18) Uani 1 1 d . . . . .
H35A H 0.897502 -0.031280 0.406171 0.078 Uiso 1 1 calc R U . . .
H35B H 0.880186 0.012800 0.390454 0.078 Uiso 1 1 calc R U . . .
C36A C 0.8465(2) 0.0036(2) 0.42672(11) 0.0563(17) Uani 1 1 d . . . . .
C37A C 0.8284(2) 0.0441(2) 0.43390(12) 0.0539(16) Uani 1 1 d . . . . .
C38A C 0.8486(2) 0.0893(2) 0.42342(10) 0.0579(17) Uani 1 1 d . . . . .
H38A H 0.844321 0.090020 0.403812 0.070 Uiso 1 1 calc R U . . .
H38B H 0.830298 0.114582 0.430956 0.070 Uiso 1 1 calc R U . . .
O39A O 0.97462(16) -0.03362(16) 0.42845(8) 0.0778(13) Uani 1 1 d . . . . .
C40A C 0.9677(3) 0.0079(3) 0.42722(12) 0.0615(18) Uani 1 1 d . . . . .
N41A N 0.9282(2) 0.02678(18) 0.41815(9) 0.0643(14) Uani 1 1 d . . . . .
C42A C 0.9312(2) 0.0757(2) 0.41512(12) 0.0629(18) Uani 1 1 d . . . . .
C43A C 0.9336(2) 0.0903(2) 0.38542(11) 0.0721(19) Uani 1 1 d . . . . .
H43A H 0.905757 0.080593 0.376222 0.108 Uiso 1 1 calc R U . . .
H43B H 0.960041 0.076016 0.376958 0.108 Uiso 1 1 calc R U . . .
H43C H 0.936405 0.123488 0.384302 0.108 Uiso 1 1 calc R U . . .
N44A N 0.89612(18) 0.09875(16) 0.42893(10) 0.0561(13) Uani 1 1 d . . . . .
C45A C 0.9090(3) 0.1100(2) 0.45451(14) 0.0631(18) Uani 1 1 d . . . . .
O46A O 0.88421(16) 0.12672(14) 0.47224(8) 0.0700(13) Uani 1 1 d . . . . .
C47A C 1.0422(2) 0.0334(2) 0.44022(11) 0.0696(19) Uani 1 1 d . U . . .
H47A H 1.061502 0.058164 0.433028 0.083 Uiso 1 1 calc R U . . .
H47B H 1.051867 0.004691 0.431506 0.083 Uiso 1 1 calc R U . . .
N48A N 0.99608(19) 0.0423(2) 0.43321(9) 0.0659(14) Uani 1 1 d . U . . .
C49A C 0.9759(2) 0.0865(2) 0.43050(12) 0.0604(17) Uani 1 1 d . U . . .
C50A C 1.0061(2) 0.1222(2) 0.41895(11) 0.0689(19) Uani 1 1 d . . . . .
H50A H 1.032521 0.126646 0.430625 0.103 Uiso 1 1 calc R U . . .
H50B H 0.989220 0.150866 0.417414 0.103 Uiso 1 1 calc R U . . .
H50C H 1.016465 0.112597 0.401225 0.103 Uiso 1 1 calc R U . . .
N51A N 0.9552(2) 0.10228(17) 0.45659(10) 0.0672(15) Uani 1 1 d . . . . .
C52A C 0.9801(2) 0.1203(2) 0.47936(12) 0.0694(19) Uani 1 1 d . . . . .
H52A H 0.958432 0.135349 0.491654 0.083 Uiso 1 1 calc R U . . .
H52B H 1.001897 0.143656 0.473028 0.083 Uiso 1 1 calc R U . . .
O53A O 1.08669(16) -0.04027(18) 0.46818(9) 0.0862(15) Uani 1 1 d . . . . .
C54A C 1.0757(2) -0.0055(3) 0.47992(14) 0.0669(19) Uani 1 1 d . . . . .
N55A N 1.05074(19) 0.02941(19) 0.46956(10) 0.0753(16) Uani 1 1 d . . . . .
C56A C 1.0494(2) 0.0691(2) 0.48680(11) 0.0676(19) Uani 1 1 d . . . . .
H56A H 1.068752 0.094366 0.479672 0.081 Uiso 1 1 calc R U . . .
N57A N 1.00517(19) 0.08499(18) 0.49404(10) 0.0666(14) Uani 1 1 d . . . . .
C1B C 0.8154(2) 0.13206(18) 0.34288(11) 0.0523(16) Uani 1 1 d . . . . .
H1B H 0.846562 0.129970 0.334979 0.063 Uiso 1 1 calc R U . . .
C2B C 0.8133(2) 0.15918(19) 0.36811(11) 0.0548(16) Uani 1 1 d . . . . .
C3B C 0.8505(2) 0.1814(2) 0.38053(12) 0.0578(17) Uani 1 1 d . . . . .
H3B H 0.879899 0.180373 0.372621 0.069 Uiso 1 1 calc R U . . .
C4B C 0.8436(3) 0.2051(2) 0.40481(12) 0.0675(19) Uani 1 1 d . . . . .
H4B H 0.868374 0.219154 0.413789 0.081 Uiso 1 1 calc R U . . .
C5B C 0.8004(3) 0.2072(2) 0.41507(12) 0.0640(18) Uani 1 1 d . . . . .
H5B H 0.795426 0.223379 0.431245 0.077 Uiso 1 1 calc R U . . .
C6B C 0.7638(2) 0.1866(2) 0.40254(12) 0.0601(17) Uani 1 1 d . . . . .
H6B H 0.734386 0.188656 0.410279 0.072 Uiso 1 1 calc R U . . .
C7B C 0.7695(2) 0.1634(2) 0.37937(12) 0.0527(16) Uani 1 1 d . . . . .
C8B C 0.7342(2) 0.13703(18) 0.36316(11) 0.0524(16) Uani 1 1 d . . . . .
H8B H 0.702943 0.138559 0.371072 0.063 Uiso 1 1 calc R U . . .
C9B C 0.7362(2) 0.15589(19) 0.33480(11) 0.0514(16) Uani 1 1 d . . . . .
C10B C 0.7006(2) 0.17156(18) 0.31973(12) 0.0550(16) Uani 1 1 d . . . . .
H10B H 0.670792 0.173133 0.327023 0.066 Uiso 1 1 calc R U . . .
C11B C 0.7089(2) 0.18527(19) 0.29328(12) 0.0560(16) Uani 1 1 d . . . . .
H11B H 0.684470 0.195806 0.282523 0.067 Uiso 1 1 calc R U . . .
C12B C 0.7526(2) 0.18354(19) 0.28277(11) 0.0552(16) Uani 1 1 d . . . . .
H12B H 0.757387 0.193858 0.265012 0.066 Uiso 1 1 calc R U . . .
C13B C 0.7897(2) 0.16723(18) 0.29727(11) 0.0532(16) Uani 1 1 d . . . . .
H13B H 0.819474 0.165908 0.289869 0.064 Uiso 1 1 calc R U . . .
C14B C 0.7802(2) 0.15243(19) 0.32426(12) 0.0579(17) Uani 1 1 d . . . . .
C15B C 0.7524(2) 0.0893(2) 0.36159(11) 0.0523(16) Uani 1 1 d . . . . .
C16B C 0.7948(2) 0.0858(2) 0.35056(11) 0.0546(16) Uani 1 1 d . . . . .
O17B O 0.5229(4) 0.1145(3) 0.4164(2) 0.279(6) Uani 1 1 d . U . . .
O18B O 0.5036(3) 0.0588(3) 0.37988(18) 0.215(4) Uani 1 1 d . U . . .
O19B O 0.5416(2) 0.0321(2) 0.42312(15) 0.162(3) Uani 1 1 d . U . . .
S20B S 0.53649(12) 0.07010(14) 0.40427(8) 0.1591(12) Uani 1 1 d . U . . .
C21B C 0.5883(3) 0.0811(3) 0.38815(19) 0.122(3) Uani 1 1 d . U . . .
H21E H 0.584573 0.108374 0.376720 0.146 Uiso 1 1 calc R U . . .
H21F H 0.611551 0.088347 0.401813 0.146 Uiso 1 1 calc R U . . .
C22B C 0.6052(3) 0.0429(3) 0.37142(17) 0.112(3) Uani 1 1 d . . . . .
H22E H 0.606959 0.015219 0.382612 0.134 Uiso 1 1 calc R U . . .
H22F H 0.582780 0.037053 0.357075 0.134 Uiso 1 1 calc R U . . .
C23B C 0.6503(2) 0.0508(2) 0.35906(13) 0.076(2) Uani 1 1 d . . . . .
H23E H 0.649557 0.079464 0.348668 0.092 Uiso 1 1 calc R U . . .
H23F H 0.657312 0.025566 0.346620 0.092 Uiso 1 1 calc R U . . .
O24B O 0.68641(16) 0.05370(13) 0.37982(7) 0.0619(11) Uani 1 1 d . . . . .
C25B C 0.7301(2) 0.0504(2) 0.37027(11) 0.0555(16) Uani 1 1 d . . . . .
C26B C 0.8166(2) 0.0439(2) 0.34827(11) 0.0537(16) Uani 1 1 d . . . . .
O27B O 0.86047(14) 0.03979(12) 0.33849(8) 0.0595(11) Uani 1 1 d . . . . .
C28B C 0.8637(2) 0.0394(2) 0.30890(11) 0.0619(18) Uani 1 1 d . . . . .
H28C H 0.842444 0.016537 0.301470 0.074 Uiso 1 1 calc R U . . .
H28D H 0.855208 0.069661 0.301722 0.074 Uiso 1 1 calc R U . . .
C29B C 0.9100(2) 0.0284(2) 0.30116(13) 0.0707(19) Uani 1 1 d . . . . .
H29C H 0.931224 0.049849 0.309967 0.085 Uiso 1 1 calc R U . B 1
H29D H 0.913245 0.032199 0.281618 0.085 Uiso 1 1 calc R U . B 1
C30B C 0.9224(3) -0.0191(3) 0.30863(16) 0.112(2) Uani 0.595(8) 1 d D U P C 1
H30C H 0.897927 -0.039064 0.301684 0.134 Uiso 0.595(8) 1 calc R U P C 1
H30D H 0.920850 -0.020893 0.328351 0.134 Uiso 0.595(8) 1 calc R U P C 1
S31B S 0.9755(2) -0.0444(2) 0.29885(14) 0.1105(14) Uani 0.595(8) 1 d D U P C 1
O32B O 1.0092(4) -0.0078(5) 0.3033(3) 0.110(3) Uani 0.595(8) 1 d D U P C 1
O33B O 0.9659(3) -0.0599(4) 0.2715(2) 0.123(4) Uani 0.595(8) 1 d D U P C 1
O34B O 0.9843(3) -0.0861(3) 0.3170(2) 0.132(4) Uani 0.595(8) 1 d D U P C 1
C30E C 0.9224(3) -0.0191(3) 0.30863(16) 0.112(2) Uani 0.405(8) 1 d D U P C 2
H30E H 0.898488 -0.040512 0.302550 0.134 Uiso 0.405(8) 1 calc R U P C 2
H30F H 0.925284 -0.021769 0.328262 0.134 Uiso 0.405(8) 1 calc R U P C 2
S31E S 0.9766(3) -0.0326(4) 0.2926(2) 0.1105(14) Uani 0.405(8) 1 d D U P C 2
O32E O 1.0103(6) -0.0147(7) 0.3119(4) 0.110(3) Uani 0.405(8) 1 d D U P C 2
O33E O 0.9767(4) -0.0129(5) 0.2654(2) 0.118(4) Uani 0.405(8) 1 d D U P C 2
O34E O 0.9782(5) -0.0852(4) 0.2912(4) 0.119(4) Uani 0.405(8) 1 d D U P C 2
C35B C 0.7265(2) -0.03328(19) 0.38051(11) 0.0628(18) Uani 1 1 d . U . . .
H35C H 0.742743 -0.042634 0.396931 0.075 Uiso 1 1 calc R U . . .
H35D H 0.695688 -0.023077 0.385908 0.075 Uiso 1 1 calc R U . . .
C36B C 0.7513(2) 0.0069(2) 0.36861(11) 0.0553(16) Uani 1 1 d . U . . .
C37B C 0.7954(2) 0.00396(19) 0.35763(11) 0.0529(16) Uani 1 1 d . U . . .
C38B C 0.8190(2) -0.0422(2) 0.35614(12) 0.0658(18) Uani 1 1 d . U . . .
H38C H 0.848377 -0.037684 0.346785 0.079 Uiso 1 1 calc R U . . .
H38D H 0.826281 -0.051600 0.374631 0.079 Uiso 1 1 calc R U . . .
O39B O 0.64426(18) -0.06997(15) 0.35687(8) 0.0703(13) Uani 1 1 d . . . . .
C40B C 0.6813(3) -0.0864(2) 0.35344(13) 0.0625(19) Uani 1 1 d . . . . .
N41B N 0.7215(2) -0.07319(18) 0.36343(9) 0.0620(14) Uani 1 1 d . . . . .
C42B C 0.7587(3) -0.1026(2) 0.35708(13) 0.074(2) Uani 1 1 d . . . . .
C43B C 0.7768(2) -0.1275(2) 0.38271(12) 0.081(2) Uani 1 1 d . . . . .
H43D H 0.785960 -0.104886 0.396041 0.121 Uiso 1 1 calc R U . . .
H43E H 0.803126 -0.146443 0.377992 0.121 Uiso 1 1 calc R U . . .
H43F H 0.752697 -0.146838 0.390095 0.121 Uiso 1 1 calc R U . . .
N44B N 0.79606(18) -0.07949(16) 0.34346(10) 0.0619(14) Uani 1 1 d . . . . .
C45B C 0.7922(3) -0.0842(2) 0.31622(13) 0.0653(19) Uani 1 1 d . . . . .
O46B O 0.81604(15) -0.06442(14) 0.30003(8) 0.0677(12) Uani 1 1 d . . . . .
C47B C 0.6545(3) -0.1531(2) 0.32778(12) 0.082(2) Uani 1 1 d . . . . .
H47C H 0.625767 -0.145401 0.337099 0.098 Uiso 1 1 calc R U . . .
H47D H 0.660778 -0.185745 0.330894 0.098 Uiso 1 1 calc R U . . .
N48B N 0.6907(2) -0.12670(18) 0.33903(10) 0.0667(15) Uani 1 1 d . . . . .
C49B C 0.7394(3) -0.13508(19) 0.33527(12) 0.0613(17) Uani 1 1 d . . . . .
C50B C 0.7522(3) -0.1869(2) 0.33759(13) 0.088(2) Uani 1 1 d . . . . .
H50D H 0.740609 -0.199072 0.354486 0.133 Uiso 1 1 calc R U . . .
H50E H 0.785412 -0.190285 0.337045 0.133 Uiso 1 1 calc R U . . .
H50F H 0.738631 -0.203695 0.322672 0.133 Uiso 1 1 calc R U . . .
N51B N 0.7592(2) -0.11432(18) 0.31105(10) 0.0695(15) Uani 1 1 d . . . . .
C52B C 0.7579(2) -0.1372(2) 0.28487(13) 0.0724(19) Uani 1 1 d . . . . .
H52C H 0.781164 -0.123124 0.273184 0.087 Uiso 1 1 calc R U . . .
H52D H 0.766351 -0.169513 0.287370 0.087 Uiso 1 1 calc R U . . .
O53B O 0.57315(18) -0.12042(15) 0.30211(9) 0.0799(14) Uani 1 1 d . . . . .
C54B C 0.6061(3) -0.1353(3) 0.28874(16) 0.078(2) Uani 1 1 d . . . . .
N55B N 0.6485(2) -0.14548(19) 0.29914(12) 0.0765(17) Uani 1 1 d . . . . .
C56B C 0.6763(3) -0.1655(2) 0.27861(14) 0.075(2) Uani 1 1 d . . . . .
H56B H 0.686786 -0.196896 0.283255 0.090 Uiso 1 1 calc R U . . .
N57B N 0.7140(2) -0.13528(17) 0.27124(9) 0.0659(15) Uani 1 1 d . . . . .
C1C C 0.7371(2) 0.1131(2) 0.17458(11) 0.0565(16) Uani 1 1 d . . . . .
H1C H 0.746863 0.108886 0.155610 0.068 Uiso 1 1 calc R U . . .
C2C C 0.72570(19) 0.1615(2) 0.18083(12) 0.0556(16) Uani 1 1 d . . . . .
C3C C 0.72897(18) 0.1998(3) 0.16467(12) 0.0611(18) Uani 1 1 d . . . . .
H3C H 0.738043 0.196500 0.146569 0.073 Uiso 1 1 calc R U . . .
C4C C 0.71897(19) 0.2435(2) 0.17483(13) 0.0588(17) Uani 1 1 d . . . . .
H4C H 0.722588 0.269739 0.163973 0.071 Uiso 1 1 calc R U . . .
C5C C 0.7040(2) 0.2473(2) 0.20051(14) 0.0700(19) Uani 1 1 d . . . . .
H5C H 0.695972 0.276521 0.207129 0.084 Uiso 1 1 calc R U . . .
C6C C 0.70016(19) 0.2095(2) 0.21743(12) 0.0591(17) Uani 1 1 d . . . . .
H6C H 0.690533 0.213619 0.235378 0.071 Uiso 1 1 calc R U . . .
C7C C 0.7101(2) 0.1669(2) 0.20836(11) 0.0577(17) Uani 1 1 d . . . . .
C8C C 0.7107(2) 0.1224(2) 0.22353(12) 0.0576(17) Uani 1 1 d . . . . .
H8C H 0.700249 0.125768 0.242431 0.069 Uiso 1 1 calc R U . . .
C9C C 0.7580(2) 0.1043(2) 0.22147(12) 0.0568(16) Uani 1 1 d . . . . .
C10C C 0.7872(2) 0.0931(2) 0.24218(12) 0.0612(17) Uani 1 1 d . . . . .
H10C H 0.777742 0.096424 0.260213 0.073 Uiso 1 1 calc R U . . .
C11C C 0.8318(2) 0.07663(19) 0.23607(12) 0.0591(17) Uani 1 1 d . . . . .
H11C H 0.852462 0.069594 0.250071 0.071 Uiso 1 1 calc R U . . .
C12C C 0.8447(2) 0.0710(2) 0.21017(14) 0.0683(19) Uani 1 1 d . . . . .
H12C H 0.874164 0.059599 0.206230 0.082 Uiso 1 1 calc R U . . .
C13C C 0.8149(2) 0.0818(2) 0.18929(12) 0.0620(17) Uani 1 1 d . . . . .
H13C H 0.824312 0.077192 0.171342 0.074 Uiso 1 1 calc R U . . .
C14C C 0.7735(2) 0.0986(2) 0.19428(12) 0.0573(17) Uani 1 1 d . . . . .
C15C C 0.6956(2) 0.0832(2) 0.18196(12) 0.0573(17) Uani 1 1 d . . . . .
C16C C 0.6815(2) 0.0902(2) 0.20773(11) 0.0531(16) Uani 1 1 d . . . . .
O17C O 0.73202(17) 0.0788(2) 0.05290(10) 0.1084(17) Uani 1 1 d . U . . .
O18C O 0.77759(17) 0.0102(2) 0.05296(8) 0.134(2) Uani 1 1 d . U . . .
O19C O 0.70131(18) 0.0047(2) 0.03605(9) 0.1170(19) Uani 1 1 d . U . . .
S20C S 0.73362(8) 0.02699(10) 0.05453(4) 0.0965(7) Uani 1 1 d . U . . .
C21C C 0.7133(2) 0.0110(3) 0.08676(12) 0.097(2) Uani 1 1 d . U . . .
H21G H 0.683098 0.024949 0.090001 0.116 Uiso 1 1 calc R U . . .
H21H H 0.709825 -0.022532 0.087687 0.116 Uiso 1 1 calc R U . . .
C22C C 0.7484(2) 0.0276(3) 0.10884(12) 0.101(3) Uani 1 1 d . U . . .
H22G H 0.777099 0.010194 0.107169 0.121 Uiso 1 1 calc R U . . .
H22H H 0.755360 0.060235 0.106093 0.121 Uiso 1 1 calc R U . . .
C23C C 0.7284(2) 0.0207(2) 0.13666(12) 0.080(2) Uani 1 1 d . U . . .
H23G H 0.721080 -0.011870 0.139532 0.096 Uiso 1 1 calc R U . . .
H23H H 0.750636 0.030251 0.150422 0.096 Uiso 1 1 calc R U . . .
O24C O 0.68797(14) 0.04767(14) 0.13849(7) 0.0659(12) Uani 1 1 d . U . . .
C25C C 0.6736(2) 0.0527(2) 0.16566(12) 0.0580(17) Uani 1 1 d . . . . .
C26C C 0.6424(2) 0.0672(2) 0.21658(12) 0.0575(17) Uani 1 1 d . . . . .
O27C O 0.62753(13) 0.07354(13) 0.24278(7) 0.0584(11) Uani 1 1 d . . . . .
C28C C 0.6019(2) 0.1146(2) 0.24634(12) 0.0688(18) Uani 1 1 d . . . . .
H28E H 0.573058 0.113400 0.236137 0.083 Uiso 1 1 calc R U . . .
H28F H 0.619646 0.141415 0.240473 0.083 Uiso 1 1 calc R U . . .
C29C C 0.5923(3) 0.1165(3) 0.27751(14) 0.094(2) Uani 1 1 d . . . . .
H29E H 0.621843 0.118445 0.286952 0.113 Uiso 1 1 calc R U . D 1
H29F H 0.575234 0.144793 0.281445 0.113 Uiso 1 1 calc R U . D 1
C30C C 0.5661(3) 0.0770(3) 0.28864(17) 0.132(2) Uani 0.804(4) 1 d D U P E 1
H30G H 0.573657 0.074065 0.307831 0.158 Uiso 0.804(4) 1 calc R U P E 1
H30H H 0.576809 0.048907 0.279661 0.158 Uiso 0.804(4) 1 calc R U P E 1
S31C S 0.50775(12) 0.07963(13) 0.28558(8) 0.1272(13) Uani 0.804(4) 1 d D U P E 1
O32C O 0.4873(3) 0.0419(3) 0.29910(17) 0.149(3) Uani 0.804(4) 1 d D U P E 1
O33C O 0.4926(3) 0.1240(4) 0.3001(2) 0.147(3) Uani 0.804(4) 1 d D U P E 1
O34C O 0.5001(3) 0.0780(3) 0.25691(17) 0.156(3) Uani 0.804(4) 1 d D U P E 1
C30F C 0.5661(3) 0.0770(3) 0.28864(17) 0.132(2) Uani 0.196(4) 1 d D U P E 2
H30I H 0.587125 0.057793 0.299250 0.158 Uiso 0.196(4) 1 calc R U P E 2
H30J H 0.554729 0.058251 0.273621 0.158 Uiso 0.196(4) 1 calc R U P E 2
S31F S 0.5206(5) 0.0922(5) 0.3085(3) 0.141(3) Uani 0.196(4) 1 d D U P E 2
O32F O 0.5387(10) 0.1209(9) 0.3293(5) 0.159(7) Uani 0.196(4) 1 d D U P E 2
O33F O 0.4887(11) 0.1202(13) 0.2899(7) 0.134(7) Uani 0.196(4) 1 d D U P E 2
O34F O 0.5038(10) 0.0484(8) 0.3175(6) 0.156(3) Uani 0.196(4) 1 d D U P E 2
C35C C 0.6156(2) -0.0072(2) 0.15695(12) 0.0705(19) Uani 1 1 d . . . . .
H35E H 0.584924 0.003269 0.151585 0.085 Uiso 1 1 calc R U . . .
H35F H 0.634175 -0.009884 0.140525 0.085 Uiso 1 1 calc R U . . .
C36C C 0.6363(2) 0.0279(2) 0.17428(12) 0.0586(17) Uani 1 1 d . . . . .
C37C C 0.6187(2) 0.0369(2) 0.19963(12) 0.0556(16) Uani 1 1 d . . . . .
C38C C 0.5747(2) 0.0171(2) 0.20862(12) 0.0691(19) Uani 1 1 d . U . . .
H38E H 0.550487 0.027860 0.196417 0.083 Uiso 1 1 calc R U . . .
H38F H 0.567813 0.029279 0.226600 0.083 Uiso 1 1 calc R U . . .
O39C O 0.68694(18) -0.07085(15) 0.16972(8) 0.0727(13) Uani 1 1 d . U . . .
C40C C 0.6474(3) -0.0763(3) 0.17707(13) 0.0674(19) Uani 1 1 d . U . . .
N41C N 0.6113(2) -0.05262(19) 0.16891(10) 0.0681(15) Uani 1 1 d . U . . .
C42C C 0.5715(3) -0.0620(2) 0.18621(14) 0.080(2) Uani 1 1 d . U . . .
C43C C 0.5263(2) -0.0581(2) 0.17270(12) 0.087(2) Uani 1 1 d . U . . .
H43G H 0.519284 -0.025885 0.169574 0.130 Uiso 1 1 calc R U . . .
H43H H 0.502735 -0.071546 0.184061 0.130 Uiso 1 1 calc R U . . .
H43I H 0.527305 -0.074215 0.155586 0.130 Uiso 1 1 calc R U . . .
N44C N 0.57267(19) -0.03333(18) 0.20984(10) 0.0686(15) Uani 1 1 d . U . . .
C45C C 0.5696(2) -0.0577(3) 0.23255(16) 0.0675(19) Uani 1 1 d . . . . .
O46C O 0.56424(15) -0.04253(15) 0.25605(9) 0.0802(14) Uani 1 1 d . . . . .
C47C C 0.6640(3) -0.1428(2) 0.20557(12) 0.076(2) Uani 1 1 d . . . . .
H47E H 0.693464 -0.140964 0.196024 0.092 Uiso 1 1 calc R U . . .
H47F H 0.650482 -0.172956 0.201583 0.092 Uiso 1 1 calc R U . . .
N48C N 0.6346(2) -0.10845(19) 0.19555(10) 0.0683(15) Uani 1 1 d . U . . .
C49C C 0.5848(3) -0.1091(2) 0.19773(12) 0.076(2) Uani 1 1 d . U . . .
C50C C 0.5640(3) -0.1507(2) 0.18466(14) 0.098(2) Uani 1 1 d . U . . .
H50G H 0.568063 -0.148834 0.165270 0.147 Uiso 1 1 calc R U . . .
H50H H 0.531436 -0.152054 0.188850 0.147 Uiso 1 1 calc R U . . .
H50I H 0.579051 -0.178189 0.191405 0.147 Uiso 1 1 calc R U . . .
N51C N 0.56953(17) -0.1027(2) 0.22689(10) 0.0706(15) Uani 1 1 d . U . . .
C52C C 0.5653(2) -0.1385(2) 0.24625(13) 0.079(2) Uani 1 1 d . . . . .
H52E H 0.538777 -0.132170 0.257861 0.095 Uiso 1 1 calc R U . . .
H52F H 0.559581 -0.167631 0.236895 0.095 Uiso 1 1 calc R U . . .
O53C O 0.74382(17) -0.10721(16) 0.23135(9) 0.0790(14) Uani 1 1 d . . . . .
C54C C 0.7141(3) -0.1262(2) 0.24360(14) 0.071(2) Uani 1 1 d . . . . .
N55C N 0.6726(2) -0.13982(18) 0.23439(10) 0.0690(15) Uani 1 1 d . . . . .
C56C C 0.6459(3) -0.1645(2) 0.25375(14) 0.077(2) Uani 1 1 d . . . . .
H56C H 0.639593 -0.196121 0.247341 0.093 Uiso 1 1 calc R U . . .
N57C N 0.6051(2) -0.1431(2) 0.26247(11) 0.0776(17) Uani 1 1 d . . . . .
F1D F 0.71494(13) -0.01423(13) 0.30907(7) 0.0888(12) Uani 1 1 d . U . . .
F3D F 0.74818(15) 0.00603(15) 0.27299(8) 0.1006(13) Uani 1 1 d . U . . .
F2D F 0.70004(13) 0.05069(14) 0.29137(7) 0.0902(12) Uani 1 1 d . U . . .
C1D C 0.7079(3) 0.0082(2) 0.28563(15) 0.0701(18) Uani 1 1 d . U . . .
C2D C 0.6713(3) -0.0132(2) 0.26905(15) 0.0671(18) Uani 1 1 d . U . . .
O1D O 0.63471(16) -0.01738(17) 0.28418(8) 0.0798(13) Uani 1 1 d . U . . .
H1D H 0.614269 -0.031088 0.275634 0.120 Uiso 1 1 calc R U . . .
O2D O 0.67640(16) -0.02408(14) 0.24647(9) 0.0810(14) Uani 1 1 d . U . . .

loop_
_atom_site_aniso_label
_atom_site_aniso_U_11
_atom_site_aniso_U_22
_atom_site_aniso_U_33
_atom_site_aniso_U_23
_atom_site_aniso_U_13
_atom_site_aniso_U_12
C1A 0.128(7) 0.068(5) 0.059(4) 0.016(4) -0.023(4) -0.017(5)
C2A 0.095(6) 0.084(6) 0.064(5) 0.002(5) -0.018(4) -0.024(5)
C3A 0.099(6) 0.092(6) 0.073(5) 0.028(5) -0.025(5) -0.030(5)
C4A 0.121(9) 0.134(9) 0.126(9) 0.062(8) -0.059(7) -0.065(7)
C5A 0.090(7) 0.213(11) 0.054(5) 0.050(7) -0.030(5) -0.070(8)
C6A 0.107(6) 0.120(7) 0.064(5) -0.008(5) 0.001(4) -0.040(5)
C7A 0.116(7) 0.109(7) 0.061(5) -0.008(5) 0.004(4) -0.055(6)
C8A 0.077(5) 0.063(5) 0.059(4) 0.006(4) -0.003(4) -0.017(4)
C9A 0.088(6) 0.066(5) 0.054(4) 0.007(4) 0.007(4) -0.012(4)
C10A 0.105(6) 0.074(5) 0.051(4) 0.006(4) 0.000(4) -0.028(5)
C11A 0.086(6) 0.080(6) 0.061(4) 0.018(4) 0.009(4) -0.006(5)
C12A 0.116(7) 0.064(5) 0.047(4) 0.010(4) 0.001(4) -0.021(5)
C13A 0.094(6) 0.065(5) 0.054(4) 0.021(4) -0.018(4) -0.022(4)
C14A 0.071(5) 0.073(5) 0.057(4) 0.018(4) -0.016(4) -0.019(4)
C15A 0.084(6) 0.074(6) 0.047(4) 0.011(4) -0.009(4) -0.021(5)
C16A 0.105(6) 0.045(5) 0.060(4) -0.009(4) -0.023(4) 0.006(5)
O17A 0.093(4) 0.095(5) 0.151(5) -0.048(4) -0.025(4) 0.007(4)
O18A 0.137(6) 0.115(6) 0.092(5) -0.017(4) -0.001(4) 0.015(5)
O19A 0.122(5) 0.105(4) 0.103(5) -0.025(3) -0.012(4) 0.022(4)
S20A 0.115(3) 0.084(2) 0.087(2) -0.0150(16) -0.0052(18) 0.0298(19)
C21A 0.093(5) 0.061(4) 0.079(4) 0.001(4) -0.014(4) 0.004(4)
C22A 0.094(5) 0.069(5) 0.082(4) -0.002(4) -0.016(5) 0.016(4)
C23A 0.094(4) 0.069(4) 0.082(4) 0.000(3) -0.020(3) 0.012(3)
O17D 0.093(4) 0.095(5) 0.151(5) -0.048(4) -0.025(4) 0.007(4)
O18D 0.155(15) 0.166(15) 0.147(10) 0.023(11) 0.026(10) 0.020(12)
O19D 0.122(5) 0.105(4) 0.103(5) -0.025(3) -0.012(4) 0.022(4)
S20D 0.127(6) 0.123(6) 0.124(5) -0.009(5) 0.004(5) 0.004(5)
C21D 0.106(7) 0.088(6) 0.099(6) 0.004(6) -0.010(6) 0.005(6)
C22D 0.099(6) 0.072(6) 0.085(6) 0.003(6) -0.014(6) 0.006(5)
C23D 0.094(4) 0.069(4) 0.082(4) 0.000(3) -0.020(3) 0.012(3)
O24A 0.120(4) 0.062(3) 0.052(3) 0.006(2) -0.010(3) -0.011(3)
C25A 0.118(6) 0.025(4) 0.048(4) -0.007(3) -0.031(4) -0.002(4)
C26A 0.090(6) 0.036(4) 0.056(4) -0.012(3) -0.012(4) -0.014(4)
O27A 0.095(3) 0.056(3) 0.066(3) 0.004(2) 0.008(3) -0.008(3)
C28A 0.107(6) 0.078(5) 0.061(4) -0.015(4) -0.003(4) -0.012(4)
C29A 0.129(6) 0.050(4) 0.064(4) -0.009(3) -0.008(4) -0.016(4)
C30A 0.126(7) 0.085(5) 0.089(5) 0.000(4) 0.012(5) -0.011(5)
S31A 0.145(2) 0.0698(15) 0.1070(18) -0.0017(14) 0.0044(17) -0.0002(15)
O32A 0.121(5) 0.133(5) 0.161(6) -0.038(4) 0.037(4) -0.015(4)
O33A 0.171(6) 0.087(4) 0.131(5) -0.038(4) -0.005(4) -0.010(4)
O34A 0.211(6) 0.070(4) 0.088(4) 0.017(3) 0.003(4) 0.008(4)
C35A 0.099(6) 0.043(4) 0.053(4) 0.009(3) -0.009(4) -0.011(4)
C36A 0.087(5) 0.036(4) 0.047(4) -0.001(3) -0.012(4) -0.015(4)
C37A 0.068(5) 0.038(4) 0.056(4) 0.008(3) -0.019(4) -0.014(4)
C38A 0.075(5) 0.059(4) 0.039(3) 0.006(3) -0.009(3) 0.007(4)
O39A 0.113(4) 0.056(3) 0.064(3) 0.005(2) -0.015(3) 0.004(3)
C40A 0.078(6) 0.059(5) 0.047(4) -0.001(4) 0.000(4) 0.013(5)
N41A 0.084(4) 0.060(4) 0.049(3) 0.002(3) -0.006(3) 0.000(3)
C42A 0.088(5) 0.048(5) 0.053(4) 0.011(3) -0.018(4) -0.005(4)
C43A 0.072(5) 0.080(5) 0.064(4) 0.008(4) -0.005(4) 0.002(4)
N44A 0.056(4) 0.053(3) 0.060(4) 0.001(3) -0.003(3) 0.003(3)
C45A 0.083(6) 0.044(4) 0.063(5) 0.015(4) -0.021(5) -0.004(4)
O46A 0.089(4) 0.063(3) 0.059(3) 0.001(2) -0.001(3) 0.005(3)
C47A 0.104(6) 0.054(4) 0.051(4) -0.007(3) -0.011(4) 0.010(4)
N48A 0.066(4) 0.073(4) 0.059(3) -0.002(3) -0.022(3) 0.002(4)
C49A 0.072(5) 0.057(4) 0.052(4) 0.002(3) -0.006(4) 0.002(4)
C50A 0.069(5) 0.080(5) 0.058(4) 0.008(4) -0.005(4) 0.001(4)
N51A 0.085(5) 0.059(4) 0.057(4) 0.005(3) -0.011(3) 0.014(3)
C52A 0.085(5) 0.062(5) 0.061(4) 0.005(4) -0.013(4) 0.005(4)
O53A 0.098(4) 0.090(4) 0.070(3) -0.004(3) -0.016(3) 0.040(3)
C54A 0.053(5) 0.087(6) 0.060(5) 0.014(5) -0.012(4) 0.012(4)
N55A 0.100(5) 0.062(4) 0.064(4) -0.009(3) -0.017(3) 0.013(3)
C56A 0.080(5) 0.071(5) 0.051(4) 0.019(4) -0.010(4) 0.005(4)
N57A 0.076(4) 0.072(4) 0.051(4) -0.004(3) -0.009(3) 0.011(3)
C1B 0.071(5) 0.035(4) 0.051(4) -0.004(3) 0.004(3) 0.000(3)
C2B 0.071(5) 0.046(4) 0.047(4) 0.012(3) -0.013(4) -0.004(4)
C3B 0.065(5) 0.055(4) 0.053(4) 0.018(3) 0.000(3) 0.003(4)
C4B 0.099(6) 0.057(5) 0.047(4) -0.002(3) -0.013(4) -0.004(4)
C5B 0.106(6) 0.042(4) 0.044(4) 0.014(3) 0.003(4) -0.003(4)
C6B 0.084(5) 0.049(4) 0.047(4) 0.005(3) -0.006(4) 0.002(4)
C7B 0.066(5) 0.048(4) 0.044(4) 0.019(3) -0.008(4) -0.004(4)
C8B 0.069(4) 0.034(4) 0.055(4) 0.014(3) 0.009(3) -0.009(3)
C9B 0.059(5) 0.045(4) 0.050(4) -0.005(3) 0.000(4) 0.005(3)
C10B 0.066(5) 0.032(4) 0.067(4) -0.002(3) 0.008(4) 0.005(3)
C11B 0.068(5) 0.047(4) 0.053(4) -0.001(3) -0.011(4) -0.005(3)
C12B 0.073(5) 0.048(4) 0.044(4) 0.002(3) -0.003(4) -0.003(4)
C13B 0.070(5) 0.046(4) 0.043(4) -0.007(3) 0.001(3) -0.006(3)
C14B 0.080(5) 0.038(4) 0.056(4) -0.003(3) -0.018(4) -0.011(3)
C15B 0.061(5) 0.056(5) 0.040(3) 0.010(3) -0.006(3) 0.009(4)
C16B 0.081(5) 0.038(4) 0.045(4) -0.004(3) -0.018(4) 0.002(4)
O17B 0.346(13) 0.148(7) 0.343(13) 0.004(7) 0.163(10) 0.086(8)
O18B 0.121(6) 0.313(11) 0.209(8) 0.108(7) 0.021(6) 0.007(7)
O19B 0.129(5) 0.138(5) 0.219(7) 0.073(5) 0.051(5) 0.004(4)
S20B 0.132(3) 0.175(3) 0.171(3) 0.036(3) 0.045(2) 0.011(2)
C21B 0.098(6) 0.121(8) 0.146(8) -0.014(6) 0.015(6) -0.007(6)
C22B 0.088(7) 0.128(8) 0.121(7) 0.016(6) -0.010(6) 0.012(6)
C23B 0.087(6) 0.077(5) 0.064(4) 0.009(4) 0.005(4) 0.002(4)
O24B 0.074(3) 0.062(3) 0.050(2) 0.003(2) -0.001(2) -0.008(2)
C25B 0.066(5) 0.063(5) 0.038(3) -0.002(3) -0.003(3) -0.009(4)
C26B 0.048(4) 0.064(5) 0.049(4) 0.001(3) -0.009(3) -0.008(4)
O27B 0.063(3) 0.054(3) 0.061(3) 0.001(2) -0.019(2) 0.004(2)
C28B 0.074(5) 0.053(4) 0.059(4) -0.018(3) 0.008(4) -0.008(4)
C29B 0.075(5) 0.057(5) 0.080(5) -0.005(4) 0.001(4) 0.014(4)
C30B 0.109(4) 0.106(4) 0.122(4) -0.005(4) 0.002(4) 0.009(4)
S31B 0.117(2) 0.098(3) 0.116(3) -0.011(2) -0.002(2) 0.026(2)
O32B 0.115(4) 0.108(5) 0.107(7) -0.001(5) -0.006(4) 0.007(4)
O33B 0.124(7) 0.120(8) 0.126(6) -0.025(6) -0.010(6) 0.020(6)
O34B 0.139(8) 0.111(7) 0.146(8) -0.003(6) 0.014(7) 0.038(6)
C30E 0.109(4) 0.106(4) 0.122(4) -0.005(4) 0.002(4) 0.009(4)
S31E 0.117(2) 0.098(3) 0.116(3) -0.011(2) -0.002(2) 0.026(2)
O32E 0.115(4) 0.108(5) 0.107(7) -0.001(5) -0.006(4) 0.007(4)
O33E 0.131(9) 0.118(9) 0.103(7) -0.014(7) 0.001(6) 0.001(8)
O34E 0.128(9) 0.094(7) 0.135(10) 0.000(7) 0.000(9) 0.029(7)
C35B 0.100(5) 0.044(4) 0.044(3) 0.013(3) -0.010(3) -0.019(4)
C36B 0.080(5) 0.038(4) 0.048(4) 0.004(3) -0.023(3) 0.000(4)
C37B 0.086(5) 0.025(4) 0.047(4) 0.002(3) -0.014(3) 0.003(3)
C38B 0.092(5) 0.047(4) 0.059(4) 0.004(3) -0.007(4) -0.022(4)
O39B 0.095(4) 0.060(3) 0.056(3) 0.007(2) -0.008(3) -0.005(3)
C40B 0.092(7) 0.049(5) 0.047(4) 0.011(4) -0.007(5) -0.012(5)
N41B 0.083(5) 0.054(4) 0.049(3) 0.004(3) -0.009(3) 0.010(4)
C42B 0.089(6) 0.067(5) 0.066(5) 0.014(4) -0.015(4) -0.018(5)
C43B 0.117(6) 0.057(5) 0.068(4) 0.006(4) -0.030(4) -0.004(4)
N44B 0.093(4) 0.041(3) 0.052(3) 0.003(3) -0.013(3) -0.010(3)
C45B 0.096(6) 0.042(4) 0.057(5) 0.006(4) -0.005(4) -0.023(4)
O46B 0.078(3) 0.059(3) 0.066(3) -0.004(2) -0.005(2) -0.003(2)
C47B 0.130(7) 0.064(5) 0.052(4) 0.009(4) 0.000(4) -0.018(5)
N48B 0.094(5) 0.048(4) 0.058(3) 0.001(3) -0.016(3) -0.019(3)
C49B 0.094(6) 0.037(4) 0.052(4) 0.006(3) -0.005(4) -0.006(4)
C50B 0.136(7) 0.058(5) 0.071(5) 0.004(4) -0.015(4) 0.002(4)
N51B 0.100(5) 0.051(4) 0.058(4) 0.000(3) -0.008(3) -0.010(3)
C52B 0.091(6) 0.057(4) 0.070(5) 0.005(4) -0.007(4) -0.006(4)
O53B 0.097(4) 0.071(3) 0.071(3) 0.010(3) -0.014(3) -0.029(3)
C54B 0.083(7) 0.087(6) 0.063(6) 0.010(4) 0.017(5) -0.017(5)
N55B 0.087(5) 0.066(4) 0.076(5) 0.011(3) -0.018(4) -0.028(4)
C56B 0.108(6) 0.055(5) 0.062(5) -0.009(4) -0.002(5) -0.016(5)
N57B 0.097(5) 0.054(4) 0.047(3) -0.003(3) -0.009(3) -0.015(3)
C1C 0.048(4) 0.076(5) 0.046(4) -0.004(3) 0.000(3) -0.004(4)
C2C 0.049(4) 0.066(5) 0.051(4) -0.004(4) 0.001(3) 0.000(3)
C3C 0.034(4) 0.104(6) 0.046(4) 0.013(4) 0.002(3) -0.006(4)
C4C 0.051(4) 0.059(5) 0.066(5) 0.010(4) -0.003(3) -0.012(3)
C5C 0.063(5) 0.069(5) 0.078(5) -0.011(4) -0.014(4) -0.009(4)
C6C 0.047(4) 0.072(5) 0.058(4) 0.019(4) -0.010(3) 0.000(4)
C7C 0.046(4) 0.076(5) 0.051(4) -0.007(4) 0.005(3) -0.007(4)
C8C 0.073(5) 0.052(4) 0.048(4) 0.010(3) 0.004(3) -0.007(4)
C9C 0.053(4) 0.065(4) 0.052(4) 0.004(3) -0.006(4) -0.004(4)
C10C 0.061(5) 0.073(5) 0.050(4) 0.001(3) 0.005(4) -0.005(4)
C11C 0.075(5) 0.049(4) 0.053(4) 0.006(3) -0.004(4) 0.013(3)
C12C 0.047(4) 0.073(5) 0.085(5) -0.015(4) 0.001(4) 0.007(4)
C13C 0.047(4) 0.083(5) 0.056(4) 0.003(4) -0.007(4) -0.008(4)
C14C 0.051(5) 0.056(4) 0.065(4) -0.007(3) -0.005(4) -0.002(3)
C15C 0.071(5) 0.052(4) 0.049(4) -0.004(3) 0.004(3) -0.010(3)
C16C 0.059(4) 0.059(4) 0.042(4) 0.008(3) -0.008(3) -0.003(4)
O17C 0.099(4) 0.127(4) 0.099(4) 0.014(3) 0.004(3) 0.017(4)
O18C 0.076(4) 0.271(7) 0.056(3) -0.007(4) 0.000(3) 0.052(4)
O19C 0.103(4) 0.175(5) 0.073(3) -0.029(3) -0.015(3) 0.048(4)
S20C 0.0733(16) 0.160(2) 0.0564(11) -0.0054(13) -0.0028(11) 0.0219(15)
C21C 0.100(6) 0.136(7) 0.054(4) -0.029(4) 0.007(4) 0.005(5)
C22C 0.060(5) 0.184(8) 0.058(4) 0.002(5) -0.013(3) 0.000(5)
C23C 0.093(6) 0.098(6) 0.050(4) -0.016(4) 0.001(4) -0.005(4)
O24C 0.068(3) 0.080(3) 0.050(3) -0.003(2) -0.001(2) 0.012(2)
C25C 0.070(5) 0.059(4) 0.044(4) 0.006(3) -0.002(4) 0.007(4)
C26C 0.068(5) 0.047(4) 0.057(4) 0.007(3) 0.013(4) 0.010(4)
O27C 0.063(3) 0.066(3) 0.046(2) -0.001(2) 0.006(2) 0.004(2)
C28C 0.078(5) 0.061(5) 0.067(4) -0.002(4) 0.013(4) 0.009(4)
C29C 0.087(6) 0.091(6) 0.105(6) 0.006(5) 0.013(5) 0.014(5)
C30C 0.134(4) 0.131(5) 0.130(4) 0.019(4) 0.019(4) 0.008(4)
S31C 0.127(3) 0.130(3) 0.124(3) 0.020(2) 0.018(2) -0.006(2)
O32C 0.146(6) 0.161(6) 0.139(6) 0.034(5) 0.040(5) -0.010(5)
O33C 0.131(6) 0.150(6) 0.159(7) 0.024(6) 0.019(6) 0.021(5)
O34C 0.149(6) 0.183(6) 0.135(5) 0.025(5) 0.006(5) -0.026(5)
C30F 0.134(4) 0.131(5) 0.130(4) 0.019(4) 0.019(4) 0.008(4)
S31F 0.141(6) 0.147(6) 0.134(6) 0.011(5) 0.023(5) 0.007(5)
O32F 0.153(15) 0.174(13) 0.150(13) 0.008(11) -0.009(11) -0.009(12)
O33F 0.119(12) 0.141(12) 0.142(13) 0.000(11) 0.013(11) -0.003(11)
O34F 0.149(6) 0.183(6) 0.135(5) 0.025(5) 0.006(5) -0.026(5)
C35C 0.077(5) 0.069(5) 0.065(4) 0.012(4) -0.001(4) -0.008(4)
C36C 0.077(5) 0.055(4) 0.044(4) -0.002(3) -0.003(4) -0.009(4)
C37C 0.058(4) 0.054(4) 0.055(4) 0.003(3) 0.001(3) -0.011(3)
C38C 0.068(5) 0.092(5) 0.048(4) -0.003(4) -0.004(3) 0.003(4)
O39C 0.090(4) 0.069(3) 0.059(3) 0.000(2) -0.001(3) 0.005(3)
C40C 0.084(5) 0.076(5) 0.043(4) -0.010(4) -0.018(4) 0.000(5)
N41C 0.085(4) 0.070(4) 0.049(3) 0.000(3) -0.003(3) -0.010(3)
C42C 0.099(5) 0.068(5) 0.072(5) -0.011(4) -0.020(4) -0.009(4)
C43C 0.075(5) 0.116(6) 0.070(4) 0.008(4) -0.019(4) -0.029(5)
N44C 0.103(5) 0.046(3) 0.056(3) 0.007(3) -0.004(3) -0.010(3)
C45C 0.057(5) 0.057(5) 0.088(6) 0.001(5) -0.016(4) 0.002(4)
O46C 0.100(4) 0.075(3) 0.066(3) 0.000(3) 0.000(3) -0.018(3)
C47C 0.106(6) 0.065(5) 0.059(4) 0.000(4) -0.015(4) -0.001(4)
N48C 0.094(5) 0.068(4) 0.042(3) -0.003(3) 0.002(3) -0.007(4)
C49C 0.116(6) 0.060(5) 0.052(4) 0.002(4) -0.011(4) -0.020(5)
C50C 0.112(6) 0.099(6) 0.083(5) -0.001(4) -0.014(5) -0.010(5)
N51C 0.074(4) 0.075(4) 0.063(4) -0.005(3) -0.004(3) -0.011(3)
C52C 0.097(6) 0.082(5) 0.059(4) 0.028(4) -0.002(4) -0.022(4)
O53C 0.100(4) 0.076(3) 0.061(3) -0.006(3) 0.003(3) -0.024(3)
C54C 0.103(7) 0.050(5) 0.059(5) -0.011(4) -0.012(5) -0.003(4)
N55C 0.090(5) 0.069(4) 0.047(3) -0.002(3) -0.008(3) -0.013(3)
C56C 0.108(6) 0.057(5) 0.067(5) 0.002(4) -0.007(5) -0.022(5)
N57C 0.104(5) 0.074(4) 0.055(4) 0.005(3) -0.015(4) -0.018(4)
F1D 0.105(3) 0.098(3) 0.063(2) 0.016(2) -0.020(2) -0.005(2)
F3D 0.088(3) 0.121(4) 0.092(3) 0.013(3) -0.002(2) -0.013(3)
F2D 0.108(3) 0.067(3) 0.096(3) 0.006(2) -0.023(2) -0.002(2)
C1D 0.077(5) 0.053(5) 0.081(5) 0.013(4) 0.001(4) -0.003(4)
C2D 0.083(5) 0.057(5) 0.061(4) 0.016(4) -0.002(4) 0.010(4)
O1D 0.087(4) 0.086(4) 0.067(3) 0.000(3) -0.004(3) -0.005(3)
O2D 0.120(4) 0.068(3) 0.054(3) 0.005(2) 0.004(3) 0.010(3)

loop_
_atom_type_symbol
_atom_type_description
_atom_type_scat_dispersion_real
_atom_type_scat_dispersion_imag
_atom_type_scat_source
C C 0.0033 0.0016 'International Tables Vol C Tables 4.2.6.8 and 6.1.1.4'
H H 0.0000 0.0000 'International Tables Vol C Tables 4.2.6.8 and 6.1.1.4'
N N 0.0061 0.0033 'International Tables Vol C Tables 4.2.6.8 and 6.1.1.4'
O O 0.0106 0.0060 'International Tables Vol C Tables 4.2.6.8 and 6.1.1.4'
S S 0.1246 0.1234 'International Tables Vol C Tables 4.2.6.8 and 6.1.1.4'
F F 0.0171 0.0103 'International Tables Vol C Tables 4.2.6.8 and 6.1.1.4'
Na Na 0.0362 0.0249 'International Tables Vol C Tables 4.2.6.8 and 6.1.1.4'

loop_
_geom_angle_atom_site_label_1
_geom_angle_atom_site_label_2
_geom_angle_atom_site_label_3
_geom_angle
_geom_angle_site_symmetry_1
_geom_angle_site_symmetry_3
C15A C1A C2A 102.2(5) . .
C15A C1A C14A 103.2(5) . .
C2A C1A C14A 101.2(6) . .
C15A C1A H1A 116.0 . .
C2A C1A H1A 116.0 . .
C14A C1A H1A 116.0 . .
C7A C2A C3A 123.0(8) . .
C7A C2A C1A 115.1(7) . .
C3A C2A C1A 121.9(8) . .
C4A C3A C2A 118.1(9) . .
C4A C3A H3A 120.9 . .
C2A C3A H3A 120.9 . .
C3A C4A C5A 120.1(10) . .
C3A C4A H4A 119.9 . .
C5A C4A H4A 119.9 . .
C4A C5A C6A 123.8(9) . .
C4A C5A H5A 118.1 . .
C6A C5A H5A 118.1 . .
C5A C6A C7A 113.3(8) . .
C5A C6A H6A 123.4 . .
C7A C6A H6A 123.4 . .
C2A C7A C6A 121.6(8) . .
C2A C7A C8A 116.8(7) . .
C6A C7A C8A 121.4(8) . .
C9A C8A C16A 105.2(5) . .
C9A C8A C7A 105.0(5) . .
C16A C8A C7A 102.1(6) . .
C9A C8A H8A 114.4 . .
C16A C8A H8A 114.4 . .
C7A C8A H8A 114.4 . .
C10A C9A C14A 118.3(7) . .
C10A C9A C8A 127.3(7) . .
C14A C9A C8A 114.4(7) . .
C9A C10A C11A 122.6(8) . .
C9A C10A H10A 118.7 . .
C11A C10A H10A 118.7 . .
C10A C11A C12A 118.5(7) . .
C10A C11A H11A 120.8 . .
C12A C11A H11A 120.8 . .
C11A C12A C13A 120.4(7) . .
C11A C12A H12A 119.8 . .
C13A C12A H12A 119.8 . .
C14A C13A C12A 118.5(7) . .
C14A C13A H13A 120.7 . .
C12A C13A H13A 120.7 . .
C13A C14A C9A 121.6(7) . .
C13A C14A C1A 124.6(7) . .
C9A C14A C1A 113.8(6) . .
C16A C15A C25A 118.5(7) . .
C16A C15A C1A 118.9(7) . .
C25A C15A C1A 122.6(7) . .
C15A C16A C26A 120.6(7) . .
C15A C16A C8A 112.3(7) . .
C26A C16A C8A 126.8(7) . .
O18A S20A O17A 115.0(5) . .
O18A S20A O19A 109.5(6) . .
O17A S20A O19A 112.5(5) . .
O18A S20A C21A 104.3(4) . .
O17A S20A C21A 109.5(4) . .
O19A S20A C21A 105.3(5) . .
C22A C21A S20A 110.5(6) . .
C22A C21A H21A 109.5 . .
S20A C21A H21A 109.5 . .
C22A C21A H21B 109.5 . .
S20A C21A H21B 109.5 . .
H21A C21A H21B 108.1 . .
C23A C22A C21A 109.6(7) . .
C23A C22A H22A 109.7 . .
C21A C22A H22A 109.7 . .
C23A C22A H22B 109.7 . .
C21A C22A H22B 109.7 . .
H22A C22A H22B 108.2 . .
O24A C23A C22A 103.1(6) . .
O24A C23A H23A 111.2 . .
C22A C23A H23A 111.2 . .
O24A C23A H23B 111.2 . .
C22A C23A H23B 111.2 . .
H23A C23A H23B 109.1 . .
C25A O24A C23A 114.5(4) . .
C25A O24A C23D 114.5(4) . .
C36A C25A O24A 121.3(7) . .
C36A C25A C15A 120.7(6) . .
O24A C25A C15A 117.2(6) . .
C16A C26A C37A 120.6(6) . .
C16A C26A O27A 118.7(7) . .
C37A C26A O27A 120.5(6) . .
C26A O27A C28A 114.2(5) . .
O27A C28A C29A 105.4(5) . .
O27A C28A H28A 110.7 . .
C29A C28A H28A 110.7 . .
O27A C28A H28B 110.7 . .
C29A C28A H28B 110.7 . .
H28A C28A H28B 108.8 . .
C30A C29A C28A 113.3(6) . .
C30A C29A H29A 108.9 . .
C28A C29A H29A 108.9 . .
C30A C29A H29B 108.9 . .
C28A C29A H29B 108.9 . .
H29A C29A H29B 107.7 . .
C29A C30A S31A 113.5(6) . .
C29A C30A H30A 108.9 . .
S31A C30A H30A 108.9 . .
C29A C30A H30B 108.9 . .
S31A C30A H30B 108.9 . .
H30A C30A H30B 107.7 . .
O32A S31A O34A 112.1(4) . .
O32A S31A O33A 112.1(4) . .
O34A S31A O33A 113.2(4) . .
O32A S31A C30A 106.6(4) . .
O34A S31A C30A 104.8(3) . .
O33A S31A C30A 107.3(4) . .
N41A C35A C36A 114.0(5) . .
N41A C35A H35A 108.7 . .
C36A C35A H35A 108.7 . .
N41A C35A H35B 108.7 . .
C36A C35A H35B 108.7 . .
H35A C35A H35B 107.6 . .
C37A C36A C25A 120.1(6) . .
C37A C36A C35A 121.0(6) . .
C25A C36A C35A 118.9(6) . .
C36A C37A C26A 119.4(6) . .
C36A C37A C38A 121.0(6) . .
C26A C37A C38A 119.3(6) . .
N44A C38A C37A 117.9(5) . .
N44A C38A H38A 107.8 . .
C37A C38A H38A 107.8 . .
N44A C38A H38B 107.8 . .
C37A C38A H38B 107.8 . .
H38A C38A H38B 107.2 . .
O39A C40A N48A 128.9(7) . .
O39A C40A N41A 123.8(7) . .
N48A C40A N41A 107.2(6) . .
C40A N41A C42A 112.8(6) . .
C40A N41A C35A 125.1(6) . .
C42A N41A C35A 121.5(5) . .
N44A C42A N41A 112.3(5) . .
N44A C42A C43A 111.8(5) . .
N41A C42A C43A 112.2(5) . .
N44A C42A C49A 106.0(5) . .
N41A C42A C49A 101.6(5) . .
C43A C42A C49A 112.4(5) . .
C42A C43A H43A 109.5 . .
C42A C43A H43B 109.5 . .
H43A C43A H43B 109.5 . .
C42A C43A H43C 109.5 . .
H43A C43A H43C 109.5 . .
H43B C43A H43C 109.5 . .
C45A N44A C42A 111.8(6) . .
C45A N44A C38A 119.2(6) . .
C42A N44A C38A 121.1(5) . .
O46A C45A N44A 126.6(7) . .
O46A C45A N51A 125.8(6) . .
N44A C45A N51A 107.5(7) . .
N48A C47A N55A 114.5(5) . .
N48A C47A H47A 108.6 . .
N55A C47A H47A 108.6 . .
N48A C47A H47B 108.6 . .
N55A C47A H47B 108.6 . .
H47A C47A H47B 107.6 . .
C40A N48A C47A 120.5(6) . .
C40A N48A C49A 113.8(6) . .
C47A N48A C49A 125.7(6) . .
N48A C49A C50A 115.3(6) . .
N48A C49A N51A 111.2(5) . .
C50A C49A N51A 111.0(5) . .
N48A C49A C42A 102.3(5) . .
C50A C49A C42A 116.9(5) . .
N51A C49A C42A 98.7(5) . .
C49A C50A H50A 109.5 . .
C49A C50A H50B 109.5 . .
H50A C50A H50B 109.5 . .
C49A C50A H50C 109.5 . .
H50A C50A H50C 109.5 . .
H50B C50A H50C 109.5 . .
C45A N51A C52A 119.6(6) . .
C45A N51A C49A 112.4(5) . .
C52A N51A C49A 125.9(6) . .
N51A C52A N57A 112.8(5) . .
N51A C52A H52A 109.0 . .
N57A C52A H52A 109.0 . .
N51A C52A H52B 109.0 . .
N57A C52A H52B 109.0 . .
H52A C52A H52B 107.8 . .
O53A C54A N55A 126.0(6) . .
O53A C54A N57A 126.6(7) . 7_646
N55A C54A N57A 107.4(7) . 7_646
C54A N55A C56A 113.1(5) . .
C54A N55A C47A 121.5(6) . .
C56A N55A C47A 121.2(5) . .
N57A C56A N55A 116.0(6) . .
N57A C56A C56A 104.2(6) . 7_646
N55A C56A C56A 101.2(6) . 7_646
N57A C56A H56A 111.5 . .
N55A C56A H56A 111.5 . .
C56A C56A H56A 111.5 7_646 .
C54A N57A C56A 112.6(6) 7_646 .
C54A N57A C52A 120.3(6) 7_646 .
C56A N57A C52A 124.0(5) . .
C2B C1B C14B 106.4(5) . .
C2B C1B C16B 104.1(5) . .
C14B C1B C16B 103.7(5) . .
C2B C1B H1B 113.9 . .
C14B C1B H1B 113.9 . .
C16B C1B H1B 113.9 . .
C7B C2B C3B 119.2(6) . .
C7B C2B C1B 115.0(6) . .
C3B C2B C1B 125.7(6) . .
C2B C3B C4B 119.5(6) . .
C2B C3B H3B 120.3 . .
C4B C3B H3B 120.3 . .
C5B C4B C3B 118.5(6) . .
C5B C4B H4B 120.7 . .
C3B C4B H4B 120.7 . .
C4B C5B C6B 121.9(6) . .
C4B C5B H5B 119.1 . .
C6B C5B H5B 119.1 . .
C7B C6B C5B 120.9(7) . .
C7B C6B H6B 119.6 . .
C5B C6B H6B 119.6 . .
C6B C7B C2B 119.9(6) . .
C6B C7B C8B 128.7(6) . .
C2B C7B C8B 111.2(5) . .
C15B C8B C9B 106.0(5) . .
C15B C8B C7B 105.0(5) . .
C9B C8B C7B 106.5(4) . .
C15B C8B H8B 112.9 . .
C9B C8B H8B 112.9 . .
C7B C8B H8B 112.9 . .
C10B C9B C14B 121.4(5) . .
C10B C9B C8B 127.2(6) . .
C14B C9B C8B 111.2(5) . .
C9B C10B C11B 118.9(6) . .
C9B C10B H10B 120.6 . .
C11B C10B H10B 120.6 . .
C12B C11B C10B 120.5(6) . .
C12B C11B H11B 119.7 . .
C10B C11B H11B 119.7 . .
C11B C12B C13B 122.5(6) . .
C11B C12B H12B 118.7 . .
C13B C12B H12B 118.7 . .
C12B C13B C14B 116.0(6) . .
C12B C13B H13B 122.0 . .
C14B C13B H13B 122.0 . .
C9B C14B C13B 120.6(6) . .
C9B C14B C1B 115.2(5) . .
C13B C14B C1B 124.3(6) . .
C16B C15B C25B 119.7(6) . .
C16B C15B C8B 114.6(6) . .
C25B C15B C8B 125.7(6) . .
C15B C16B C26B 121.3(6) . .
C15B C16B C1B 113.1(6) . .
C26B C16B C1B 125.5(6) . .
O19B S20B O17B 115.4(6) . .
O19B S20B O18B 113.4(5) . .
O17B S20B O18B 109.4(6) . .
O19B S20B C21B 110.4(5) . .
O17B S20B C21B 105.0(5) . .
O18B S20B C21B 102.2(4) . .
C22B C21B S20B 114.3(7) . .
C22B C21B H21E 108.7 . .
S20B C21B H21E 108.7 . .
C22B C21B H21F 108.7 . .
S20B C21B H21F 108.7 . .
H21E C21B H21F 107.6 . .
C23B C22B C21B 114.7(8) . .
C23B C22B H22E 108.6 . .
C21B C22B H22E 108.6 . .
C23B C22B H22F 108.6 . .
C21B C22B H22F 108.6 . .
H22E C22B H22F 107.6 . .
C22B C23B O24B 110.8(6) . .
C22B C23B H23E 109.5 . .
O24B C23B H23E 109.5 . .
C22B C23B H23F 109.5 . .
O24B C23B H23F 109.5 . .
H23E C23B H23F 108.1 . .
C25B O24B C23B 114.8(4) . .
O24B C25B C15B 119.6(6) . .
O24B C25B C36B 119.4(6) . .
C15B C25B C36B 121.0(6) . .
O27B C26B C16B 122.4(6) . .
O27B C26B C37B 117.1(6) . .
C16B C26B C37B 120.4(6) . .
C26B O27B C28B 114.4(4) . .
C29B C28B O27B 109.2(5) . .
C29B C28B H28C 109.8 . .
O27B C28B H28C 109.8 . .
C29B C28B H28D 109.8 . .
O27B C28B H28D 109.8 . .
H28C C28B H28D 108.3 . .
C28B C29B C30E 111.8(6) . .
C28B C29B C30B 111.8(6) . .
C28B C29B H29C 109.3 . .
C30B C29B H29C 109.3 . .
C28B C29B H29D 109.3 . .
C30B C29B H29D 109.3 . .
H29C C29B H29D 107.9 . .
C29B C30B S31B 122.1(6) . .
C29B C30B H30C 106.8 . .
S31B C30B H30C 106.8 . .
C29B C30B H30D 106.8 . .
S31B C30B H30D 106.8 . .
H30C C30B H30D 106.7 . .
O33B S31B O32B 119.6(9) . .
O33B S31B O34B 109.6(7) . .
O32B S31B O34B 112.0(8) . .
O33B S31B C30B 102.4(6) . .
O32B S31B C30B 103.9(7) . .
O34B S31B C30B 108.2(6) . .
N41B C35B C36B 116.4(5) . .
N41B C35B H35C 108.2 . .
C36B C35B H35C 108.2 . .
N41B C35B H35D 108.2 . .
C36B C35B H35D 108.2 . .
H35C C35B H35D 107.3 . .
C37B C36B C25B 118.6(6) . .
C37B C36B C35B 123.4(6) . .
C25B C36B C35B 117.9(6) . .
C26B C37B C36B 119.0(6) . .
C26B C37B C38B 121.6(6) . .
C36B C37B C38B 119.4(5) . .
N44B C38B C37B 119.2(5) . .
N44B C38B H38C 107.5 . .
C37B C38B H38C 107.5 . .
N44B C38B H38D 107.5 . .
C37B C38B H38D 107.5 . .
H38C C38B H38D 107.0 . .
O39B C40B N41B 129.0(7) . .
O39B C40B N48B 125.8(7) . .
N41B C40B N48B 105.1(7) . .
C40B N41B C42B 114.6(6) . .
C40B N41B C35B 122.6(6) . .
C42B N41B C35B 122.7(6) . .
N41B C42B N44B 113.4(6) . .
N41B C42B C49B 104.4(6) . .
N44B C42B C49B 103.3(5) . .
N41B C42B C43B 111.0(6) . .
N44B C42B C43B 110.2(6) . .
C49B C42B C43B 114.3(5) . .
C42B C43B H43D 109.5 . .
C42B C43B H43E 109.5 . .
H43D C43B H43E 109.5 . .
C42B C43B H43F 109.5 . .
H43D C43B H43F 109.5 . .
H43E C43B H43F 109.5 . .
C45B N44B C38B 123.6(5) . .
C45B N44B C42B 110.8(5) . .
C38B N44B C42B 120.1(5) . .
O46B C45B N51B 127.0(6) . .
O46B C45B N44B 124.4(6) . .
N51B C45B N44B 108.5(6) . .
N48B C47B N55B 113.2(5) . .
N48B C47B H47C 108.9 . .
N55B C47B H47C 108.9 . .
N48B C47B H47D 108.9 . .
N55B C47B H47D 108.9 . .
H47C C47B H47D 107.7 . .
C40B N48B C47B 120.7(7) . .
C40B N48B C49B 113.4(6) . .
C47B N48B C49B 125.8(6) . .
N48B C49B N51B 114.9(5) . .
N48B C49B C42B 99.4(5) . .
N51B C49B C42B 100.4(5) . .
N48B C49B C50B 112.7(5) . .
N51B C49B C50B 111.5(5) . .
C42B C49B C50B 117.0(5) . .
C49B C50B H50D 109.5 . .
C49B C50B H50E 109.5 . .
H50D C50B H50E 109.5 . .
C49B C50B H50F 109.5 . .
H50D C50B H50F 109.5 . .
H50E C50B H50F 109.5 . .
C45B N51B C52B 119.6(6) . .
C45B N51B C49B 113.5(5) . .
C52B N51B C49B 122.1(5) . .
N57B C52B N51B 115.0(5) . .
N57B C52B H52C 108.5 . .
N51B C52B H52C 108.5 . .
N57B C52B H52D 108.5 . .
N51B C52B H52D 108.5 . .
H52C C52B H52D 107.5 . .
O53B C54B N57C 124.5(9) . .
O53B C54B N55B 124.6(7) . .
N57C C54B N55B 110.9(7) . .
C54B N55B C56B 109.3(6) . .
C54B N55B C47B 120.8(7) . .
C56B N55B C47B 124.7(6) . .
N55B C56B N57B 111.3(5) . .
N55B C56B C56C 104.0(6) . .
N57B C56B C56C 102.9(5) . .
N55B C56B H56B 112.6 . .
N57B C56B H56B 112.6 . .
C56C C56B H56B 112.6 . .
C54C N57B C52B 117.7(6) . .
C54C N57B C56B 111.4(6) . .
C52B N57B C56B 121.7(5) . .
C2C C1C C14C 106.9(5) . .
C2C C1C C15C 108.3(5) . .
C14C C1C C15C 103.8(5) . .
C2C C1C H1C 112.4 . .
C14C C1C H1C 112.4 . .
C15C C1C H1C 112.4 . .
C3C C2C C7C 119.0(6) . .
C3C C2C C1C 129.2(6) . .
C7C C2C C1C 111.8(6) . .
C2C C3C C4C 120.8(6) . .
C2C C3C H3C 119.6 . .
C4C C3C H3C 119.6 . .
C5C C4C C3C 118.8(6) . .
C5C C4C H4C 120.6 . .
C3C C4C H4C 120.6 . .
C4C C5C C6C 122.1(6) . .
C4C C5C H5C 119.0 . .
C6C C5C H5C 119.0 . .
C7C C6C C5C 120.5(6) . .
C7C C6C H6C 119.7 . .
C5C C6C H6C 119.7 . .
C6C C7C C2C 118.7(6) . .
C6C C7C C8C 128.9(5) . .
C2C C7C C8C 112.2(6) . .
C9C C8C C16C 105.7(5) . .
C9C C8C C7C 106.5(5) . .
C16C C8C C7C 105.8(5) . .
C9C C8C H8C 112.7 . .
C16C C8C H8C 112.7 . .
C7C C8C H8C 112.7 . .
C10C C9C C14C 119.0(6) . .
C10C C9C C8C 127.5(6) . .
C14C C9C C8C 113.5(5) . .
C9C C10C C11C 119.1(5) . .
C9C C10C H10C 120.4 . .
C11C C10C H10C 120.4 . .
C12C C11C C10C 120.0(6) . .
C12C C11C H11C 120.0 . .
C10C C11C H11C 120.0 . .
C11C C12C C13C 120.8(6) . .
C11C C12C H12C 119.6 . .
C13C C12C H12C 119.6 . .
C14C C13C C12C 120.8(6) . .
C14C C13C H13C 119.6 . .
C12C C13C H13C 119.6 . .
C13C C14C C9C 120.3(6) . .
C13C C14C C1C 128.6(6) . .
C9C C14C C1C 111.1(5) . .
C16C C15C C25C 121.0(6) . .
C16C C15C C1C 112.2(5) . .
C25C C15C C1C 126.8(5) . .
C15C C16C C26C 118.2(6) . .
C15C C16C C8C 114.7(6) . .
C26C C16C C8C 127.1(5) . .
O18C S20C O19C 113.9(3) . .
O18C S20C O17C 112.4(4) . .
O19C S20C O17C 112.9(3) . .
O18C S20C C21C 105.6(3) . .
O19C S20C C21C 103.5(3) . .
O17C S20C C21C 107.5(3) . .
C22C C21C S20C 109.3(5) . .
C22C C21C H21G 109.8 . .
S20C C21C H21G 109.8 . .
C22C C21C H21H 109.8 . .
S20C C21C H21H 109.8 . .
H21G C21C H21H 108.3 . .
C23C C22C C21C 110.2(5) . .
C23C C22C H22G 109.6 . .
C21C C22C H22G 109.6 . .
C23C C22C H22H 109.6 . .
C21C C22C H22H 109.6 . .
H22G C22C H22H 108.1 . .
O24C C23C C22C 107.7(6) . .
O24C C23C H23G 110.2 . .
C22C C23C H23G 110.2 . .
O24C C23C H23H 110.2 . .
C22C C23C H23H 110.2 . .
H23G C23C H23H 108.5 . .
C23C O24C C25C 111.2(4) . .
C15C C25C C36C 122.0(6) . .
C15C C25C O24C 119.6(6) . .
C36C C25C O24C 118.3(6) . .
O27C C26C C16C 119.2(6) . .
O27C C26C C37C 119.7(6) . .
C16C C26C C37C 121.1(5) . .
C26C O27C C28C 113.2(4) . .
O27C C28C C29C 104.3(5) . .
O27C C28C H28E 110.9 . .
C29C C28C H28E 110.9 . .
O27C C28C H28F 110.9 . .
C29C C28C H28F 110.9 . .
H28E C28C H28F 108.9 . .
C30F C29C C28C 115.4(7) . .
C30C C29C C28C 115.4(7) . .
C30C C29C H29E 108.4 . .
C28C C29C H29E 108.4 . .
C30C C29C H29F 108.4 . .
C28C C29C H29F 108.4 . .
H29E C29C H29F 107.5 . .
C29C C30C S31C 116.2(6) . .
C29C C30C H30G 108.2 . .
S31C C30C H30G 108.2 . .
C29C C30C H30H 108.2 . .
S31C C30C H30H 108.2 . .
H30G C30C H30H 107.4 . .
O32C S31C O34C 112.2(5) . .
O32C S31C O33C 107.8(6) . .
O34C S31C O33C 116.4(6) . .
O32C S31C C30C 109.9(5) . .
O34C S31C C30C 103.9(5) . .
O33C S31C C30C 106.3(5) . .
C29C C30F S31F 114.3(8) . .
C29C C30F H30I 108.7 . .
S31F C30F H30I 108.7 . .
C29C C30F H30J 108.7 . .
S31F C30F H30J 108.7 . .
H30I C30F H30J 107.6 . .
N41C C35C C36C 115.5(5) . .
N41C C35C H35E 108.4 . .
C36C C35C H35E 108.4 . .
N41C C35C H35F 108.4 . .
C36C C35C H35F 108.4 . .
H35E C35C H35F 107.5 . .
C25C C36C C37C 118.6(6) . .
C25C C36C C35C 120.6(6) . .
C37C C36C C35C 120.8(6) . .
C36C C37C C26C 118.8(6) . .
C36C C37C C38C 121.7(6) . .
C26C C37C C38C 119.5(6) . .
C37C C38C N44C 116.0(5) . .
C37C C38C H38E 108.3 . .
N44C C38C H38E 108.3 . .
C37C C38C H38F 108.3 . .
N44C C38C H38F 108.3 . .
H38E C38C H38F 107.4 . .
O39C C40C N41C 126.3(7) . .
O39C C40C N48C 123.3(7) . .
N41C C40C N48C 110.5(7) . .
C40C N41C C35C 122.1(6) . .
C40C N41C C42C 110.6(6) . .
C35C N41C C42C 118.4(6) . .
N44C C42C N41C 110.5(5) . .
N44C C42C C43C 110.3(6) . .
N41C C42C C43C 115.0(6) . .
N44C C42C C49C 102.0(5) . .
N41C C42C C49C 100.5(6) . .
C43C C42C C49C 117.5(6) . .
C42C C43C H43G 109.5 . .
C42C C43C H43H 109.5 . .
H43G C43C H43H 109.5 . .
C42C C43C H43I 109.5 . .
H43G C43C H43I 109.5 . .
H43H C43C H43I 109.5 . .
C45C N44C C42C 112.3(6) . .
C45C N44C C38C 124.6(5) . .
C42C N44C C38C 123.0(5) . .
O46C C45C N44C 127.3(7) . .
O46C C45C N51C 122.5(7) . .
N44C C45C N51C 110.0(7) . .
N48C C47C N55C 114.2(5) . .
N48C C47C H47E 108.7 . .
N55C C47C H47E 108.7 . .
N48C C47C H47F 108.7 . .
N55C C47C H47F 108.7 . .
H47E C47C H47F 107.6 . .
C40C N48C C47C 124.2(7) . .
C40C N48C C49C 109.3(6) . .
C47C N48C C49C 124.8(6) . .
N48C C49C C50C 112.3(6) . .
N48C C49C N51C 111.1(5) . .
C50C C49C N51C 112.9(6) . .
N48C C49C C42C 102.3(6) . .
C50C C49C C42C 117.2(6) . .
N51C C49C C42C 99.9(6) . .
C49C C50C H50G 109.5 . .
C49C C50C H50H 109.5 . .
H50G C50C H50H 109.5 . .
C49C C50C H50I 109.5 . .
H50G C50C H50I 109.5 . .
H50H C50C H50I 109.5 . .
C45C N51C C52C 125.1(6) . .
C45C N51C C49C 108.4(6) . .
C52C N51C C49C 125.3(6) . .
N57C C52C N51C 112.5(5) . .
N57C C52C H52E 109.1 . .
N51C C52C H52E 109.1 . .
N57C C52C H52F 109.1 . .
N51C C52C H52F 109.1 . .
H52E C52C H52F 107.8 . .
O53C C54C N55C 127.7(7) . .
O53C C54C N57B 126.2(7) . .
N55C C54C N57B 105.9(7) . .
C54C N55C C56C 114.0(6) . .
C54C N55C C47C 120.3(6) . .
C56C N55C C47C 122.5(6) . .
N57C C56C N55C 116.2(6) . .
N57C C56C C56B 104.5(6) . .
N55C C56C C56B 103.9(6) . .
N57C C56C H56C 110.6 . .
N55C C56C H56C 110.6 . .
C56B C56C H56C 110.6 . .
C54B N57C C56C 111.0(7) . .
C54B N57C C52C 124.3(8) . .
C56C N57C C52C 123.8(6) . .
F2D C1D F3D 107.8(6) . .
F2D C1D F1D 107.4(6) . .
F3D C1D F1D 104.5(6) . .
F2D C1D C2D 113.4(6) . .
F3D C1D C2D 110.6(6) . .
F1D C1D C2D 112.6(6) . .
O2D C2D O1D 128.8(7) . .
O2D C2D C1D 123.5(7) . .
O1D C2D C1D 107.8(6) . .
C2D O1D H1D 109.5 . .

loop_
_geom_bond_atom_site_label_1
_geom_bond_atom_site_label_2
_geom_bond_distance
_geom_bond_site_symmetry_2
C1A C15A 1.524(9) .
C1A C2A 1.569(9) .
C1A C14A 1.579(9) .
C1A H1A 1.0000 .
C2A C7A 1.303(10) .
C2A C3A 1.416(9) .
C3A C4A 1.355(12) .
C3A H3A 0.9500 .
C4A C5A 1.383(12) .
C4A H4A 0.9500 .
C5A C6A 1.408(11) .
C5A H5A 0.9500 .
C6A C7A 1.473(9) .
C6A H6A 0.9500 .
C7A C8A 1.554(10) .
C8A C9A 1.507(9) .
C8A C16A 1.546(9) .
C8A H8A 1.0000 .
C9A C10A 1.322(9) .
C9A C14A 1.411(9) .
C10A C11A 1.384(9) .
C10A H10A 0.9500 .
C11A C12A 1.386(9) .
C11A H11A 0.9500 .
C12A C13A 1.391(9) .
C12A H12A 0.9500 .
C13A C14A 1.354(8) .
C13A H13A 0.9500 .
C15A C16A 1.345(8) .
C15A C25A 1.438(9) .
C16A C26A 1.363(8) .
O17A S20A 1.545(7) .
O18A S20A 1.467(7) .
O19A S20A 1.582(13) .
S20A C21A 1.743(8) .
C21A C22A 1.577(11) .
C21A H21A 0.9900 .
C21A H21B 0.9900 .
C22A C23A 1.512(9) .
C22A H22A 0.9900 .
C22A H22B 0.9900 .
C23A O24A 1.486(7) .
C23A H23A 0.9900 .
C23A H23B 0.9900 .
O24A C25A 1.393(7) .
C25A C36A 1.355(8) .
C26A C37A 1.412(8) .
C26A O27A 1.415(7) .
O27A C28A 1.458(7) .
C28A C29A 1.521(9) .
C28A H28A 0.9900 .
C28A H28B 0.9900 .
C29A C30A 1.480(8) .
C29A H29A 0.9900 .
C29A H29B 0.9900 .
C30A S31A 1.766(7) .
C30A H30A 0.9900 .
C30A H30B 0.9900 .
S31A O32A 1.456(6) .
S31A O34A 1.459(5) .
S31A O33A 1.494(5) .
C35A N41A 1.471(7) .
C35A C36A 1.546(8) .
C35A H35A 0.9900 .
C35A H35B 0.9900 .
C36A C37A 1.352(8) .
C37A C38A 1.546(8) .
C38A N44A 1.451(7) .
C38A H38A 0.9900 .
C38A H38B 0.9900 .
O39A C40A 1.237(7) .
C40A N48A 1.343(8) .
C40A N41A 1.366(8) .
N41A C42A 1.449(7) .
C42A N44A 1.412(7) .
C42A C43A 1.549(8) .
C42A C49A 1.555(8) .
C43A H43A 0.9800 .
C43A H43B 0.9800 .
C43A H43C 0.9800 .
N44A C45A 1.376(7) .
C45A O46A 1.249(8) .
C45A N51A 1.379(8) .
C47A N48A 1.424(7) .
C47A N55A 1.495(7) .
C47A H47A 0.9900 .
C47A H47B 0.9900 .
N48A C49A 1.434(7) .
C49A C50A 1.492(8) .
C49A N51A 1.514(7) .
C50A H50A 0.9800 .
C50A H50B 0.9800 .
C50A H50C 0.9800 .
N51A C52A 1.455(7) .
C52A N57A 1.469(7) .
C52A H52A 0.9900 .
C52A H52B 0.9900 .
O53A C54A 1.223(8) .
C54A N55A 1.362(8) .
C54A N57A 1.369(8) 7_646
N55A C56A 1.452(7) .
C56A N57A 1.426(7) .
C56A C56A 1.557(10) 7_646
C56A H56A 1.0000 .
C1B C2B 1.495(7) .
C1B C14B 1.514(8) .
C1B C16B 1.536(8) .
C1B H1B 1.0000 .
C2B C7B 1.409(8) .
C2B C3B 1.417(8) .
C3B C4B 1.416(8) .
C3B H3B 0.9500 .
C4B C5B 1.370(8) .
C4B H4B 0.9500 .
C5B C6B 1.384(8) .
C5B H5B 0.9500 .
C6B C7B 1.356(8) .
C6B H6B 0.9500 .
C7B C8B 1.529(8) .
C8B C15B 1.503(8) .
C8B C9B 1.526(7) .
C8B H8B 1.0000 .
C9B C10B 1.370(7) .
C9B C14B 1.400(8) .
C10B C11B 1.406(7) .
C10B H10B 0.9500 .
C11B C12B 1.387(8) .
C11B H11B 0.9500 .
C12B C13B 1.395(7) .
C12B H12B 0.9500 .
C13B C14B 1.447(8) .
C13B H13B 0.9500 .
C15B C16B 1.366(8) .
C15B C25B 1.385(8) .
C16B C26B 1.390(8) .
O17B S20B 1.492(8) .
O18B S20B 1.592(9) .
O19B S20B 1.469(6) .
S20B C21B 1.752(8) .
C21B C22B 1.486(10) .
C21B H21E 0.9900 .
C21B H21F 0.9900 .
C22B C23B 1.479(9) .
C22B H22E 0.9900 .
C22B H22F 0.9900 .
C23B O24B 1.488(7) .
C23B H23E 0.9900 .
C23B H23F 0.9900 .
O24B C25B 1.373(7) .
C25B C36B 1.425(8) .
C26B O27B 1.384(7) .
C26B C37B 1.408(8) .
O27B C28B 1.485(6) .
C28B C29B 1.450(8) .
C28B H28C 0.9900 .
C28B H28D 0.9900 .
C29B C30E 1.490(9) .
C29B C30B 1.490(9) .
C29B H29C 0.9900 .
C29B H29D 0.9900 .
C30B S31B 1.796(9) .
C30B H30C 0.9900 .
C30B H30D 0.9900 .
S31B O33B 1.469(10) .
S31B O32B 1.477(9) .
S31B O34B 1.546(10) .
C35B N41B 1.459(7) .
C35B C36B 1.509(8) .
C35B H35C 0.9900 .
C35B H35D 0.9900 .
C36B C37B 1.411(8) .
C37B C38B 1.523(8) .
C38B N44B 1.435(7) .
C38B H38C 0.9900 .
C38B H38D 0.9900 .
O39B C40B 1.202(8) .
C40B N41B 1.340(8) .
C40B N48B 1.415(8) .
N41B C42B 1.430(8) .
C42B N44B 1.459(8) .
C42B C49B 1.557(8) .
C42B C43B 1.570(8) .
C43B H43D 0.9800 .
C43B H43E 0.9800 .
C43B H43F 0.9800 .
N44B C45B 1.376(7) .
C45B O46B 1.218(7) .
C45B N51B 1.338(7) .
C47B N48B 1.430(8) .
C47B N55B 1.462(7) .
C47B H47C 0.9900 .
C47B H47D 0.9900 .
N48B C49B 1.466(8) .
C49B N51B 1.477(7) .
C49B C50B 1.572(8) .
C50B H50D 0.9800 .
C50B H50E 0.9800 .
C50B H50F 0.9800 .
N51B C52B 1.474(7) .
C52B N57B 1.459(7) .
C52B H52C 0.9900 .
C52B H52D 0.9900 .
O53B C54B 1.256(8) .
C54B N57C 1.336(8) .
C54B N55B 1.380(9) .
N55B C56B 1.440(8) .
C56B N57B 1.466(8) .
C56B C56C 1.533(9) .
C56B H56B 1.0000 .
N57B C54C 1.410(8) .
C1C C2C 1.493(8) .
C1C C14C 1.516(8) .
C1C C15C 1.547(8) .
C1C H1C 1.0000 .
C2C C3C 1.388(8) .
C2C C7C 1.461(8) .
C3C C4C 1.412(8) .
C3C H3C 0.9500 .
C4C C5C 1.363(8) .
C4C H4C 0.9500 .
C5C C6C 1.401(8) .
C5C H5C 0.9500 .
C6C C7C 1.364(8) .
C6C H6C 0.9500 .
C7C C8C 1.512(8) .
C8C C9C 1.493(8) .
C8C C16C 1.502(8) .
C8C H8C 1.0000 .
C9C C10C 1.385(8) .
C9C C14C 1.445(8) .
C10C C11C 1.430(8) .
C10C H10C 0.9500 .
C11C C12C 1.361(8) .
C11C H11C 0.9500 .
C12C C13C 1.399(8) .
C12C H12C 0.9500 .
C13C C14C 1.336(8) .
C13C H13C 0.9500 .
C15C C16C 1.372(7) .
C15C C25C 1.372(8) .
C16C C26C 1.405(8) .
O17C S20C 1.524(6) .
O18C S20C 1.385(5) .
O19C S20C 1.479(5) .
S20C C21C 1.785(7) .
C21C C22C 1.589(8) .
C21C H21G 0.9900 .
C21C H21H 0.9900 .
C22C C23C 1.526(8) .
C22C H22G 0.9900 .
C22C H22H 0.9900 .
C23C O24C 1.431(7) .
C23C H23G 0.9900 .
C23C H23H 0.9900 .
O24C C25C 1.432(6) .
C25C C36C 1.385(8) .
C26C O27C 1.395(6) .
C26C C37C 1.413(8) .
O27C C28C 1.432(6) .
C28C C29C 1.587(8) .
C28C H28E 0.9900 .
C28C H28F 0.9900 .
C29C C30F 1.500(10) .
C29C C30C 1.500(10) .
C29C H29E 0.9900 .
C29C H29F 0.9900 .
C30C S31C 1.723(9) .
C30C H30G 0.9900 .
C30C H30H 0.9900 .
S31C O32C 1.432(8) .
S31C O34C 1.454(8) .
S31C O33C 1.559(10) .
C35C N41C 1.467(7) .
C35C C36C 1.480(8) .
C35C H35E 0.9900 .
C35C H35F 0.9900 .
C36C C37C 1.397(8) .
C37C C38C 1.484(8) .
C38C N44C 1.484(7) .
C38C H38E 0.9900 .
C38C H38F 0.9900 .
O39C C40C 1.230(8) .
C40C N41C 1.331(8) .
C40C N48C 1.374(8) .
N41C C42C 1.482(8) .
C42C N44C 1.452(8) .
C42C C43C 1.493(9) .
C42C C49C 1.550(9) .
C43C H43G 0.9800 .
C43C H43H 0.9800 .
C43C H43I 0.9800 .
N44C C45C 1.347(8) .
C45C O46C 1.268(7) .
C45C N51C 1.353(8) .
C47C N48C 1.420(8) .
C47C N55C 1.468(7) .
C47C H47E 0.9900 .
C47C H47F 0.9900 .
N48C C49C 1.467(8) .
C49C C50C 1.516(9) .
C49C N51C 1.539(8) .
C50C H50G 0.9800 .
C50C H50H 0.9800 .
C50C H50I 0.9800 .
N51C C52C 1.435(7) .
C52C N57C 1.429(8) .
C52C H52E 0.9900 .
C52C H52F 0.9900 .
O53C C54C 1.203(8) .
C54C N55C 1.364(8) .
N55C C56C 1.442(8) .
C56C N57C 1.424(8) .
C56C H56C 1.0000 .
F1D C1D 1.362(7) .
F3D C1D 1.343(7) .
F2D C1D 1.302(7) .
C1D C2D 1.497(9) .
C2D O2D 1.185(7) .
C2D O1D 1.320(8) .
O1D H1D 0.8400 .

loop_
_geom_hbond_atom_site_label_D
_geom_hbond_atom_site_label_H
_geom_hbond_atom_site_label_A
_geom_hbond_distance_DH
_geom_hbond_distance_HA
_geom_hbond_distance_DA
_geom_hbond_angle_DHA
_geom_hbond_publ_flag
O1D H1D O46C 0.84 1.80 2.610(6) 162 yes

loop_
_geom_torsion_atom_site_label_1
_geom_torsion_atom_site_label_2
_geom_torsion_atom_site_label_3
_geom_torsion_atom_site_label_4
_geom_torsion
_geom_torsion_site_symmetry_1
_geom_torsion_site_symmetry_4
C15A C1A C2A C7A 49.7(9) . .
C14A C1A C2A C7A -56.6(8) . .
C15A C1A C2A C3A -131.6(7) . .
C14A C1A C2A C3A 122.1(7) . .
C7A C2A C3A C4A -1.4(12) . .
C1A C2A C3A C4A 179.9(7) . .
C2A C3A C4A C5A 1.5(13) . .
C3A C4A C5A C6A -0.8(15) . .
C4A C5A C6A C7A -0.2(12) . .
C3A C2A C7A C6A 0.4(12) . .
C1A C2A C7A C6A 179.2(6) . .
C3A C2A C7A C8A -175.1(6) . .
C1A C2A C7A C8A 3.7(10) . .
C5A C6A C7A C2A 0.3(11) . .
C5A C6A C7A C8A 175.6(6) . .
C2A C7A C8A C9A 52.5(9) . .
C6A C7A C8A C9A -123.0(7) . .
C2A C7A C8A C16A -57.1(8) . .
C6A C7A C8A C16A 127.4(7) . .
C16A C8A C9A C10A -124.6(7) . .
C7A C8A C9A C10A 128.2(7) . .
C16A C8A C9A C14A 56.4(7) . .
C7A C8A C9A C14A -50.9(7) . .
C14A C9A C10A C11A -1.4(10) . .
C8A C9A C10A C11A 179.6(6) . .
C9A C10A C11A C12A 1.5(10) . .
C10A C11A C12A C13A 0.5(9) . .
C11A C12A C13A C14A -2.6(9) . .
C12A C13A C14A C9A 2.7(9) . .
C12A C13A C14A C1A -175.9(6) . .
C10A C9A C14A C13A -0.8(9) . .
C8A C9A C14A C13A 178.4(6) . .
C10A C9A C14A C1A 177.9(6) . .
C8A C9A C14A C1A -2.9(8) . .
C15A C1A C14A C13A 129.0(7) . .
C2A C1A C14A C13A -125.5(7) . .
C15A C1A C14A C9A -49.7(7) . .
C2A C1A C14A C9A 55.8(7) . .
C2A C1A C15A C16A -52.2(8) . .
C14A C1A C15A C16A 52.6(7) . .
C2A C1A C15A C25A 130.0(6) . .
C14A C1A C15A C25A -125.3(6) . .
C25A C15A C16A C26A 2.9(9) . .
C1A C15A C16A C26A -175.0(6) . .
C25A C15A C16A C8A 177.5(5) . .
C1A C15A C16A C8A -0.5(8) . .
C9A C8A C16A C15A -55.4(7) . .
C7A C8A C16A C15A 54.0(7) . .
C9A C8A C16A C26A 118.8(7) . .
C7A C8A C16A C26A -131.8(7) . .
O18A S20A C21A C22A 176.1(7) . .
O17A S20A C21A C22A 52.6(8) . .
O19A S20A C21A C22A -68.6(9) . .
S20A C21A C22A C23A -174.8(6) . .
C21A C22A C23A O24A 63.4(8) . .
C22A C23A O24A C25A 178.4(6) . .
C23A O24A C25A C36A 92.5(6) . .
C23A O24A C25A C15A -98.1(6) . .
C16A C15A C25A C36A -4.0(9) . .
C1A C15A C25A C36A 173.9(5) . .
C16A C15A C25A O24A -173.4(5) . .
C1A C15A C25A O24A 4.5(8) . .
C15A C16A C26A C37A -2.0(9) . .
C8A C16A C26A C37A -175.8(5) . .
C15A C16A C26A O27A 172.6(5) . .
C8A C16A C26A O27A -1.1(9) . .
C16A C26A O27A C28A 87.0(7) . .
C37A C26A O27A C28A -98.3(6) . .
C26A O27A C28A C29A 175.6(5) . .
O27A C28A C29A C30A -162.3(6) . .
C28A C29A C30A S31A 178.4(5) . .
C29A C30A S31A O32A 69.5(6) . .
C29A C30A S31A O34A -49.6(6) . .
C29A C30A S31A O33A -170.3(5) . .
O24A C25A C36A C37A 173.0(5) . .
C15A C25A C36A C37A 4.0(9) . .
O24A C25A C36A C35A -6.0(8) . .
C15A C25A C36A C35A -175.0(5) . .
N41A C35A C36A C37A 55.6(7) . .
N41A C35A C36A C25A -125.4(6) . .
C25A C36A C37A C26A -3.0(8) . .
C35A C36A C37A C26A 176.0(5) . .
C25A C36A C37A C38A -177.6(5) . .
C35A C36A C37A C38A 1.4(8) . .
C16A C26A C37A C36A 2.0(9) . .
O27A C26A C37A C36A -172.5(5) . .
C16A C26A C37A C38A 176.6(5) . .
O27A C26A C37A C38A 2.1(8) . .
C36A C37A C38A N44A -58.0(7) . .
C26A C37A C38A N44A 127.4(6) . .
O39A C40A N41A C42A -171.7(6) . .
N48A C40A N41A C42A 6.4(7) . .
O39A C40A N41A C35A -0.9(9) . .
N48A C40A N41A C35A 177.2(5) . .
C36A C35A N41A C40A 111.1(6) . .
C36A C35A N41A C42A -78.9(7) . .
C40A N41A C42A N44A -126.3(6) . .
C35A N41A C42A N44A 62.6(7) . .
C40A N41A C42A C43A 106.8(6) . .
C35A N41A C42A C43A -64.4(8) . .
C40A N41A C42A C49A -13.5(7) . .
C35A N41A C42A C49A 175.4(5) . .
N41A C42A N44A C45A 91.1(6) . .
C43A C42A N44A C45A -141.7(5) . .
C49A C42A N44A C45A -18.9(6) . .
N41A C42A N44A C38A -57.6(7) . .
C43A C42A N44A C38A 69.5(7) . .
C49A C42A N44A C38A -167.7(5) . .
C37A C38A N44A C45A -72.4(7) . .
C37A C38A N44A C42A 74.1(7) . .
C42A N44A C45A O46A -173.1(6) . .
C38A N44A C45A O46A -23.6(9) . .
C42A N44A C45A N51A 10.7(7) . .
C38A N44A C45A N51A 160.2(5) . .
O39A C40A N48A C47A 5.5(10) . .
N41A C40A N48A C47A -172.5(5) . .
O39A C40A N48A C49A -177.4(6) . .
N41A C40A N48A C49A 4.7(7) . .
N55A C47A N48A C40A -94.0(7) . .
N55A C47A N48A C49A 89.3(7) . .
C40A N48A C49A C50A -140.6(5) . .
C47A N48A C49A C50A 36.4(8) . .
C40A N48A C49A N51A 92.0(6) . .
C47A N48A C49A N51A -91.1(7) . .
C40A N48A C49A C42A -12.6(6) . .
C47A N48A C49A C42A 164.4(5) . .
N44A C42A C49A N48A 132.1(5) . .
N41A C42A C49A N48A 14.6(6) . .
C43A C42A C49A N48A -105.4(6) . .
N44A C42A C49A C50A -100.9(6) . .
N41A C42A C49A C50A 141.6(6) . .
C43A C42A C49A C50A 21.5(8) . .
N44A C42A C49A N51A 18.0(6) . .
N41A C42A C49A N51A -99.5(5) . .
C43A C42A C49A N51A 140.5(5) . .
O46A C45A N51A C52A -9.6(9) . .
N44A C45A N51A C52A 166.7(5) . .
O46A C45A N51A C49A -173.8(6) . .
N44A C45A N51A C49A 2.4(7) . .
N48A C49A N51A C45A -119.6(6) . .
C50A C49A N51A C45A 110.6(6) . .
C42A C49A N51A C45A -12.7(6) . .
N48A C49A N51A C52A 77.3(7) . .
C50A C49A N51A C52A -52.4(7) . .
C42A C49A N51A C52A -175.8(5) . .
C45A N51A C52A N57A 124.6(6) . .
C49A N51A C52A N57A -73.5(7) . .
O53A C54A N55A C56A -170.6(7) . .
N57A C54A N55A C56A 10.9(8) 7_646 .
O53A C54A N55A C47A -13.4(11) . .
N57A C54A N55A C47A 168.1(6) 7_646 .
N48A C47A N55A C54A 132.7(6) . .
N48A C47A N55A C56A -71.9(8) . .
C54A N55A C56A N57A -124.3(6) . .
C47A N55A C56A N57A 78.4(7) . .
C54A N55A C56A C56A -12.2(7) . 7_646
C47A N55A C56A C56A -169.5(5) . 7_646
N55A C56A N57A C54A 107.0(6) . 7_646
C56A C56A N57A C54A -3.3(6) 7_646 7_646
N55A C56A N57A C52A -92.9(7) . .
C56A C56A N57A C52A 156.7(5) 7_646 .
N51A C52A N57A C54A -117.2(6) . 7_646
N51A C52A N57A C56A 84.2(7) . .
C14B C1B C2B C7B 52.5(6) . .
C16B C1B C2B C7B -56.6(6) . .
C14B C1B C2B C3B -125.3(6) . .
C16B C1B C2B C3B 125.6(6) . .
C7B C2B C3B C4B 3.8(8) . .
C1B C2B C3B C4B -178.6(5) . .
C2B C3B C4B C5B -2.5(8) . .
C3B C4B C5B C6B 0.7(9) . .
C4B C5B C6B C7B -0.3(9) . .
C5B C6B C7B C2B 1.6(8) . .
C5B C6B C7B C8B 177.5(5) . .
C3B C2B C7B C6B -3.3(8) . .
C1B C2B C7B C6B 178.7(5) . .
C3B C2B C7B C8B -179.9(5) . .
C1B C2B C7B C8B 2.2(7) . .
C6B C7B C8B C15B -121.6(6) . .
C2B C7B C8B C15B 54.6(6) . .
C6B C7B C8B C9B 126.3(6) . .
C2B C7B C8B C9B -57.6(6) . .
C15B C8B C9B C10B 120.6(6) . .
C7B C8B C9B C10B -127.9(6) . .
C15B C8B C9B C14B -54.8(6) . .
C7B C8B C9B C14B 56.6(6) . .
C14B C9B C10B C11B -1.3(8) . .
C8B C9B C10B C11B -176.4(5) . .
C9B C10B C11B C12B -0.9(8) . .
C10B C11B C12B C13B 1.8(9) . .
C11B C12B C13B C14B -0.6(8) . .
C10B C9B C14B C13B 2.6(8) . .
C8B C9B C14B C13B 178.4(5) . .
C10B C9B C14B C1B -176.7(5) . .
C8B C9B C14B C1B -0.9(7) . .
C12B C13B C14B C9B -1.6(8) . .
C12B C13B C14B C1B 177.6(5) . .
C2B C1B C14B C9B -53.6(6) . .
C16B C1B C14B C9B 55.8(6) . .
C2B C1B C14B C13B 127.2(6) . .
C16B C1B C14B C13B -123.4(6) . .
C9B C8B C15B C16B 55.1(6) . .
C7B C8B C15B C16B -57.4(6) . .
C9B C8B C15B C25B -125.1(6) . .
C7B C8B C15B C25B 122.5(6) . .
C25B C15B C16B C26B -1.2(8) . .
C8B C15B C16B C26B 178.6(5) . .
C25B C15B C16B C1B -178.1(5) . .
C8B C15B C16B C1B 1.8(7) . .
C2B C1B C16B C15B 54.7(6) . .
C14B C1B C16B C15B -56.4(6) . .
C2B C1B C16B C26B -122.0(6) . .
C14B C1B C16B C26B 126.9(6) . .
O19B S20B C21B C22B 63.0(8) . .
O17B S20B C21B C22B -172.0(8) . .
O18B S20B C21B C22B -57.9(8) . .
S20B C21B C22B C23B -176.4(6) . .
C21B C22B C23B O24B 65.9(9) . .
C22B C23B O24B C25B 165.7(6) . .
C23B O24B C25B C15B 87.0(6) . .
C23B O24B C25B C36B -91.0(6) . .
C16B C15B C25B O24B -176.0(5) . .
C8B C15B C25B O24B 4.2(8) . .
C16B C15B C25B C36B 1.9(8) . .
C8B C15B C25B C36B -177.9(5) . .
C15B C16B C26B O27B -176.4(5) . .
C1B C16B C26B O27B 0.0(8) . .
C15B C16B C26B C37B -0.7(8) . .
C1B C16B C26B C37B 175.7(5) . .
C16B C26B O27B C28B -82.3(6) . .
C37B C26B O27B C28B 101.8(5) . .
C26B O27B C28B C29B -171.8(5) . .
O27B C28B C29B C30B 66.5(7) . .
C28B C29B C30B S31B 174.0(6) . .
C29B C30B S31B O33B -82.7(9) . .
C29B C30B S31B O32B 42.5(10) . .
C29B C30B S31B O34B 161.7(8) . .
O24B C25B C36B C37B 177.2(5) . .
C15B C25B C36B C37B -0.7(8) . .
O24B C25B C36B C35B -7.0(7) . .
C15B C25B C36B C35B 175.1(5) . .
N41B C35B C36B C37B -54.9(8) . .
N41B C35B C36B C25B 129.6(6) . .
O27B C26B C37B C36B 177.9(5) . .
C16B C26B C37B C36B 1.9(8) . .
O27B C26B C37B C38B -2.2(8) . .
C16B C26B C37B C38B -178.2(5) . .
C25B C36B C37B C26B -1.2(8) . .
C35B C36B C37B C26B -176.7(5) . .
C25B C36B C37B C38B 178.9(5) . .
C35B C36B C37B C38B 3.4(8) . .
C26B C37B C38B N44B -126.4(6) . .
C36B C37B C38B N44B 53.5(7) . .
O39B C40B N41B C42B 175.1(6) . .
N48B C40B N41B C42B -0.8(7) . .
O39B C40B N41B C35B -2.1(10) . .
N48B C40B N41B C35B -177.9(4) . .
C36B C35B N41B C40B -110.5(7) . .
C36B C35B N41B C42B 72.7(7) . .
C40B N41B C42B N44B 123.2(6) . .
C35B N41B C42B N44B -59.7(7) . .
C40B N41B C42B C49B 11.5(7) . .
C35B N41B C42B C49B -171.4(5) . .
C40B N41B C42B C43B -112.1(6) . .
C35B N41B C42B C43B 65.0(7) . .
C37B C38B N44B C45B 76.5(8) . .
C37B C38B N44B C42B -75.0(7) . .
N41B C42B N44B C45B -95.2(6) . .
C49B C42B N44B C45B 17.2(7) . .
C43B C42B N44B C45B 139.8(6) . .
N41B C42B N44B C38B 59.7(7) . .
C49B C42B N44B C38B 172.1(5) . .
C43B C42B N44B C38B -65.4(8) . .
C38B N44B C45B O46B 18.4(10) . .
C42B N44B C45B O46B 172.2(7) . .
C38B N44B C45B N51B -163.2(6) . .
C42B N44B C45B N51B -9.3(8) . .
O39B C40B N48B C47B -2.5(9) . .
N41B C40B N48B C47B 173.6(5) . .
O39B C40B N48B C49B 172.5(6) . .
N41B C40B N48B C49B -11.5(6) . .
N55B C47B N48B C40B 100.8(7) . .
N55B C47B N48B C49B -73.5(8) . .
C40B N48B C49B N51B -88.8(6) . .
C47B N48B C49B N51B 85.8(7) . .
C40B N48B C49B C42B 17.3(6) . .
C47B N48B C49B C42B -168.0(5) . .
C40B N48B C49B C50B 141.9(5) . .
C47B N48B C49B C50B -43.4(8) . .
N41B C42B C49B N48B -16.2(6) . .
N44B C42B C49B N48B -135.0(5) . .
C43B C42B C49B N48B 105.3(6) . .
N41B C42B C49B N51B 101.5(6) . .
N44B C42B C49B N51B -17.3(7) . .
C43B C42B C49B N51B -137.1(6) . .
N41B C42B C49B C50B -137.8(6) . .
N44B C42B C49B C50B 103.4(6) . .
C43B C42B C49B C50B -16.3(10) . .
O46B C45B N51B C52B 18.8(10) . .
N44B C45B N51B C52B -159.7(5) . .
O46B C45B N51B C49B 174.9(7) . .
N44B C45B N51B C49B -3.5(8) . .
N48B C49B N51B C45B 119.0(6) . .
C42B C49B N51B C45B 13.5(7) . .
C50B C49B N51B C45B -111.2(6) . .
N48B C49B N51B C52B -85.5(7) . .
C42B C49B N51B C52B 168.9(6) . .
C50B C49B N51B C52B 44.3(8) . .
C45B N51B C52B N57B -129.0(6) . .
C49B N51B C52B N57B 77.0(7) . .
O53B C54B N55B C56B 174.9(7) . .
N57C C54B N55B C56B -5.7(8) . .
O53B C54B N55B C47B 19.1(10) . .
N57C C54B N55B C47B -161.5(6) . .
N48B C47B N55B C54B -129.2(7) . .
N48B C47B N55B C56B 78.9(8) . .
C54B N55B C56B N57B 112.3(6) . .
C47B N55B C56B N57B -93.1(7) . .
C54B N55B C56B C56C 2.2(7) . .
C47B N55B C56B C56C 156.8(6) . .
N51B C52B N57B C54C 137.4(6) . .
N51B C52B N57B C56B -78.7(7) . .
N55B C56B N57B C54C -124.6(6) . .
C56C C56B N57B C54C -13.8(7) . .
N55B C56B N57B C52B 89.5(7) . .
C56C C56B N57B C52B -159.7(6) . .
C14C C1C C2C C3C 120.5(7) . .
C15C C1C C2C C3C -128.3(6) . .
C14C C1C C2C C7C -58.0(6) . .
C15C C1C C2C C7C 53.3(6) . .
C7C C2C C3C C4C 2.2(8) . .
C1C C2C C3C C4C -176.2(6) . .
C2C C3C C4C C5C -2.9(9) . .
C3C C4C C5C C6C 2.8(9) . .
C4C C5C C6C C7C -2.0(9) . .
C5C C6C C7C C2C 1.2(9) . .
C5C C6C C7C C8C 176.3(6) . .
C3C C2C C7C C6C -1.3(8) . .
C1C C2C C7C C6C 177.3(5) . .
C3C C2C C7C C8C -177.2(5) . .
C1C C2C C7C C8C 1.4(7) . .
C6C C7C C8C C9C -119.9(7) . .
C2C C7C C8C C9C 55.5(6) . .
C6C C7C C8C C16C 127.9(7) . .
C2C C7C C8C C16C -56.7(6) . .
C16C C8C C9C C10C -124.7(6) . .
C7C C8C C9C C10C 123.0(6) . .
C16C C8C C9C C14C 55.6(6) . .
C7C C8C C9C C14C -56.7(6) . .
C14C C9C C10C C11C 0.4(9) . .
C8C C9C C10C C11C -179.3(6) . .
C9C C10C C11C C12C -1.6(9) . .
C10C C11C C12C C13C 0.9(9) . .
C11C C12C C13C C14C 1.0(10) . .
C12C C13C C14C C9C -2.2(9) . .
C12C C13C C14C C1C 178.6(6) . .
C10C C9C C14C C13C 1.5(9) . .
C8C C9C C14C C13C -178.8(6) . .
C10C C9C C14C C1C -179.2(5) . .
C8C C9C C14C C1C 0.5(7) . .
C2C C1C C14C C13C -123.5(7) . .
C15C C1C C14C C13C 122.1(7) . .
C2C C1C C14C C9C 57.3(6) . .
C15C C1C C14C C9C -57.1(6) . .
C2C C1C C15C C16C -53.1(7) . .
C14C C1C C15C C16C 60.2(6) . .
C2C C1C C15C C25C 126.4(6) . .
C14C C1C C15C C25C -120.3(7) . .
C25C C15C C16C C26C -3.3(9) . .
C1C C15C C16C C26C 176.3(5) . .
C25C C15C C16C C8C 176.5(5) . .
C1C C15C C16C C8C -4.0(7) . .
C9C C8C C16C C15C -53.9(6) . .
C7C C8C C16C C15C 58.8(7) . .
C9C C8C C16C C26C 125.8(6) . .
C7C C8C C16C C26C -121.5(6) . .
O18C S20C C21C C22C 53.1(6) . .
O19C S20C C21C C22C 173.1(5) . .
O17C S20C C21C C22C -67.2(6) . .
S20C C21C C22C C23C 171.5(5) . .
C21C C22C C23C O24C -61.4(8) . .
C22C C23C O24C C25C -164.8(5) . .
C16C C15C C25C C36C 0.2(9) . .
C1C C15C C25C C36C -179.2(6) . .
C16C C15C C25C O24C 177.2(5) . .
C1C C15C C25C O24C -2.3(9) . .
C23C O24C C25C C15C 77.8(7) . .
C23C O24C C25C C36C -105.1(6) . .
C15C C16C C26C O27C 179.5(5) . .
C8C C16C C26C O27C -0.2(9) . .
C15C C16C C26C C37C 1.2(9) . .
C8C C16C C26C C37C -178.5(6) . .
C16C C26C O27C C28C 80.8(6) . .
C37C C26C O27C C28C -100.8(6) . .
C26C O27C C28C C29C -175.6(5) . .
O27C C28C C29C C30C -59.7(8) . .
C28C C29C C30C S31C -83.0(8) . .
C29C C30C S31C O32C -174.9(7) . .
C29C C30C S31C O34C 64.9(8) . .
C29C C30C S31C O33C -58.4(8) . .
C15C C25C C36C C37C 4.9(9) . .
O24C C25C C36C C37C -172.0(5) . .
C15C C25C C36C C35C -175.1(6) . .
O24C C25C C36C C35C 7.9(9) . .
N41C C35C C36C C25C 125.8(6) . .
N41C C35C C36C C37C -54.3(9) . .
C25C C36C C37C C26C -6.8(9) . .
C35C C36C C37C C26C 173.3(6) . .
C25C C36C C37C C38C 170.3(6) . .
C35C C36C C37C C38C -9.6(9) . .
O27C C26C C37C C36C -174.4(5) . .
C16C C26C C37C C36C 3.9(9) . .
O27C C26C C37C C38C 8.4(8) . .
C16C C26C C37C C38C -173.3(5) . .
C36C C37C C38C N44C 61.5(8) . .
C26C C37C C38C N44C -121.4(6) . .
O39C C40C N41C C35C -21.1(10) . .
N48C C40C N41C C35C 158.3(5) . .
O39C C40C N41C C42C -167.8(6) . .
N48C C40C N41C C42C 11.6(7) . .
C36C C35C N41C C40C -61.0(8) . .
C36C C35C N41C C42C 83.2(7) . .
C40C N41C C42C N44C 84.1(7) . .
C35C N41C C42C N44C -64.0(7) . .
C40C N41C C42C C43C -150.3(6) . .
C35C N41C C42C C43C 61.7(8) . .
C40C N41C C42C C49C -23.0(7) . .
C35C N41C C42C C49C -171.1(5) . .
N41C C42C N44C C45C -126.2(6) . .
C43C C42C N44C C45C 105.6(7) . .
C49C C42C N44C C45C -20.0(8) . .
N41C C42C N44C C38C 56.6(8) . .
C43C C42C N44C C38C -71.6(8) . .
C49C C42C N44C C38C 162.8(6) . .
C37C C38C N44C C45C 111.6(7) . .
C37C C38C N44C C42C -71.5(8) . .
C42C N44C C45C O46C -170.8(7) . .
C38C N44C C45C O46C 6.3(11) . .
C42C N44C C45C N51C 4.3(8) . .
C38C N44C C45C N51C -178.5(5) . .
O39C C40C N48C C47C -8.9(10) . .
N41C C40C N48C C47C 171.7(5) . .
O39C C40C N48C C49C -174.3(6) . .
N41C C40C N48C C49C 6.3(7) . .
N55C C47C N48C C40C 117.2(7) . .
N55C C47C N48C C49C -79.7(8) . .
C40C N48C C49C C50C 106.5(6) . .
C47C N48C C49C C50C -58.8(8) . .
C40C N48C C49C N51C -125.9(5) . .
C47C N48C C49C N51C 68.8(8) . .
C40C N48C C49C C42C -20.1(6) . .
C47C N48C C49C C42C 174.6(5) . .
N44C C42C C49C N48C -89.1(6) . .
N41C C42C C49C N48C 24.7(6) . .
C43C C42C C49C N48C 150.2(6) . .
N44C C42C C49C C50C 147.5(6) . .
N41C C42C C49C C50C -98.6(7) . .
C43C C42C C49C C50C 26.9(10) . .
N44C C42C C49C N51C 25.3(7) . .
N41C C42C C49C N51C 139.1(5) . .
C43C C42C C49C N51C -95.4(7) . .
O46C C45C N51C C52C -2.6(10) . .
N44C C45C N51C C52C -178.1(6) . .
O46C C45C N51C C49C -170.6(6) . .
N44C C45C N51C C49C 13.9(7) . .
N48C C49C N51C C45C 82.7(7) . .
C50C C49C N51C C45C -150.0(6) . .
C42C C49C N51C C45C -24.7(7) . .
N48C C49C N51C C52C -85.3(7) . .
C50C C49C N51C C52C 42.0(9) . .
C42C C49C N51C C52C 167.3(6) . .
C45C N51C C52C N57C -70.8(9) . .
C49C N51C C52C N57C 95.2(8) . .
C52B N57B C54C O53C -22.9(10) . .
C56B N57B C54C O53C -170.4(7) . .
C52B N57B C54C N55C 161.8(5) . .
C56B N57B C54C N55C 14.3(7) . .
O53C C54C N55C C56C 175.9(7) . .
N57B C54C N55C C56C -8.9(8) . .
O53C C54C N55C C47C 15.8(11) . .
N57B C54C N55C C47C -169.0(5) . .
N48C C47C N55C C54C -108.3(7) . .
N48C C47C N55C C56C 93.4(8) . .
C54C N55C C56C N57C 114.5(7) . .
C47C N55C C56C N57C -85.9(8) . .
C54C N55C C56C C56B 0.4(8) . .
C47C N55C C56C C56B 160.0(6) . .
N55B C56B C56C N57C 1.7(7) . .
N57B C56B C56C N57C -114.4(6) . .
N55B C56B C56C N55C 124.0(6) . .
N57B C56B C56C N55C 7.8(7) . .
O53B C54B N57C C56C -173.6(7) . .
N55B C54B N57C C56C 7.0(8) . .
O53B C54B N57C C52C -4.6(11) . .
N55B C54B N57C C52C 176.0(6) . .
N55C C56C N57C C54B -119.0(6) . .
C56B C56C N57C C54B -5.3(7) . .
N55C C56C N57C C52C 71.9(8) . .
C56B C56C N57C C52C -174.3(6) . .
N51C C52C N57C C54B 115.1(7) . .
N51C C52C N57C C56C -77.3(8) . .
F2D C1D C2D O2D 110.8(8) . .
F3D C1D C2D O2D -10.4(9) . .
F1D C1D C2D O2D -126.9(7) . .
F2D C1D C2D O1D -69.7(7) . .
F3D C1D C2D O1D 169.1(5) . .
F1D C1D C2D O1D 52.7(8) . .
